data_7711708
loop_
_publ_author_name
'Valentine, Andrew James'
'Geer, Ana M.'
'Blundell, Toby'
'Tovey, Will'
'Cliffe, Matthew'
'Davies, Edward Stephen'
'Argent, Stephen'
'Lewis, William'
'McMaster, Jonathan'
'Taylor, Laurence John'
'Reta, Daniel'
'Kays, Deborah Lorraine'

_publ_section_title
;
 Slow magnetic relaxation in Fe(II) m-terphenyl complexes
;
_journal_name_full 'Dalton Transactions'
_journal_paper_doi 10.1039/D2DT03531F
_journal_year 2022
_chemical_formula_moiety 'C44 H40 Cl2 Fe'
_chemical_formula_sum 'C44 H40 Cl2 Fe'
_chemical_formula_weight 695.51
_space_group_crystal_system monoclinic
_space_group_IT_number 14
_space_group_name_Hall '-P 2ybc'
_space_group_name_H-M_alt 'P 1 21/c 1'
_atom_sites_solution_hydrogens geom
_atom_sites_solution_primary dual
_atom_sites_solution_secondary difmap
_audit_creation_date 2021-04-02
_audit_creation_method
;
Olex2 1.3
(compiled 2020.11.12 svn.r5f609507 for OlexSys, GUI svn.r6272)
;
_audit_update_record
;
2022-07-07 deposited with the CCDC.	2022-11-08 downloaded from the CCDC.
;
_cell_angle_alpha 90
_cell_angle_beta 95.9930(10)
_cell_angle_gamma 90
_cell_formula_units_Z 12
_cell_length_a 22.1189(2)
_cell_length_b 19.6861(2)
_cell_length_c 24.7347(2)
_cell_measurement_reflns_used 41546
_cell_measurement_temperature 120(2)
_cell_measurement_theta_max 73.5010
_cell_measurement_theta_min 3.9420
_cell_volume 10711.49(17)
_computing_cell_refinement 'CrysAlisPro 1.171.38.43 (Rigaku OD, 2015)'
_computing_data_collection 'CrysAlisPro 1.171.38.43 (Rigaku OD, 2015)'
_computing_data_reduction 'CrysAlisPro 1.171.38.43 (Rigaku OD, 2015)'
_computing_molecular_graphics 'Olex2 1.3 (Dolomanov et al., 2009)'
_computing_publication_material 'Olex2 1.3 (Dolomanov et al., 2009)'
_computing_structure_refinement 'SHELXL 2018/3 (Sheldrick, 2015)'
_computing_structure_solution 'SHELXT 2014/5 (Sheldrick, 2014)'
_diffrn_ambient_environment 'N2 gas'
_diffrn_ambient_temperature 120(2)
_diffrn_crystal_treatment 'flash frozen in gaseous N2'
_diffrn_detector 'CCD area detector'
_diffrn_detector_area_resol_mean 5.2349
_diffrn_detector_type 'Agilent Diffraction Atlas S2 detector'
_diffrn_measured_fraction_theta_full 1.000
_diffrn_measured_fraction_theta_max 0.979
_diffrn_measurement_details
;
List of Runs (angles in degrees, time in seconds):

  # Type    Start    End  Width  t~exp~   \w     \q     \k     \f   Frames
#--------------------------------------------------------------------------
  1  \w    -94.00  -2.00   1.00    7.50    --  -38.50 125.00-120.00   92
  2  \w      6.00 122.00   1.00    7.50    --   43.08  19.00 -30.00  116
  3  \w     16.00 113.00   1.00    7.50    --   43.08  57.00  30.00   97
  4  \w     23.00 109.00   1.00   30.00    --  104.50 -94.00 -30.00   86
  5  \w     30.00  91.00   1.00   30.00    --  104.50 -30.00 150.00   61
  6  \w     33.00 122.00   1.00   30.00    --  104.50-125.00 -90.00   89
  7  \w     30.00  91.00   1.00   30.00    --  104.50 -30.00  60.00   61
  8  \w     33.00  98.00   1.00   30.00    --  104.50 -45.00-180.00   65
  9  \w     73.00 176.00   1.00   30.00    --  104.50 125.00-180.00  103
 10  \w     80.00 176.00   1.00   30.00    --  104.50  45.00-180.00   96
 11  \w     31.00 136.00   1.00   30.00    --  104.50 -77.00  90.00  105
 12  \w     16.00 113.00   1.00    7.50    --   43.08  57.00 150.00   97
 13  \w      2.00  98.00   1.00    7.50    --   43.08-125.00 150.00   96
 14  \w     12.00 117.00   1.00    7.50    --   43.08  77.00-150.00  105
 15  \w     59.00  94.00   1.00   30.00    --  104.50  15.00 -30.00   35
 16  \w     81.00 178.00   1.00   30.00    --  104.50  30.00  90.00   97
;
_diffrn_measurement_device '\k-geometry diffractometer'
_diffrn_measurement_device_type 'SuperNova, Atlas S2'
_diffrn_measurement_method '\w scans'
_diffrn_measurement_specimen_support 'MiTeGen micromount'
_diffrn_orient_matrix_type 'CrysAlisPro convention (1999,Acta A55,543-557)'
_diffrn_orient_matrix_UB_11 0.0310064000
_diffrn_orient_matrix_UB_12 0.0694880000
_diffrn_orient_matrix_UB_13 0.0106193000
_diffrn_orient_matrix_UB_21 0.0508758000
_diffrn_orient_matrix_UB_22 -0.0341674000
_diffrn_orient_matrix_UB_23 0.0378512000
_diffrn_orient_matrix_UB_31 0.0368297000
_diffrn_orient_matrix_UB_32 -0.0113454000
_diffrn_orient_matrix_UB_33 -0.0487353000
_diffrn_radiation_collimation 'focusing mirrors'
_diffrn_radiation_monochromator mirror
_diffrn_radiation_probe x-ray
_diffrn_radiation_type 'Cu K\a'
_diffrn_radiation_wavelength 1.54184
_diffrn_radiation_wavelength_determination fundamental
_diffrn_radiation_xray_symbol K-L~2,3~
_diffrn_reflns_av_R_equivalents 0.0554
_diffrn_reflns_av_unetI/netI 0.0305
_diffrn_reflns_Laue_measured_fraction_full 1.000
_diffrn_reflns_Laue_measured_fraction_max 0.979
_diffrn_reflns_limit_h_max 27
_diffrn_reflns_limit_h_min -26
_diffrn_reflns_limit_k_max 24
_diffrn_reflns_limit_k_min -23
_diffrn_reflns_limit_l_max 28
_diffrn_reflns_limit_l_min -30
_diffrn_reflns_number 92429
_diffrn_reflns_point_group_measured_fraction_full 1.000
_diffrn_reflns_point_group_measured_fraction_max 0.979
_diffrn_reflns_theta_full 67.684
_diffrn_reflns_theta_max 73.959
_diffrn_reflns_theta_min 3.399
_diffrn_source 'microfocus sealed tube'
_diffrn_source_current 0.8
_diffrn_source_power 0.04
_diffrn_source_target Cu
_diffrn_source_type 'Agilent Diffraction microfocus tube'
_diffrn_source_voltage 50
_exptl_absorpt_coefficient_mu 4.981
_exptl_absorpt_correction_T_max 0.400
_exptl_absorpt_correction_T_min 0.158
_exptl_absorpt_correction_type gaussian
_exptl_absorpt_process_details
;
CrysAlisPro 1.171.38.43 (Rigaku Oxford Diffraction, 2015)
Numerical absorption correction based on gaussian integration over
			a multifaceted crystal model
Empirical absorption correction using spherical harmonics,
 implemented in SCALE3 ABSPACK scaling algorithm.
;
_exptl_crystal_colour 'clear yellow'
_exptl_crystal_colour_lustre clear
_exptl_crystal_colour_primary yellow
_exptl_crystal_density_diffrn 1.294
_exptl_crystal_description block
_exptl_crystal_F_000 4368
_exptl_crystal_recrystallization_method 'Recrystallised from hexane at -30.'
_exptl_crystal_size_max 0.55
_exptl_crystal_size_mid 0.487
_exptl_crystal_size_min 0.309
_refine_diff_density_max 1.150
_refine_diff_density_min -0.724
_refine_diff_density_rms 0.070
_refine_ls_extinction_method none
_refine_ls_goodness_of_fit_ref 1.055
_refine_ls_hydrogen_treatment constr
_refine_ls_matrix_type full
_refine_ls_number_parameters 1294
_refine_ls_number_reflns 21283
_refine_ls_number_restraints 0
_refine_ls_restrained_S_all 1.055
_refine_ls_R_factor_all 0.0558
_refine_ls_R_factor_gt 0.0522
_refine_ls_shift/su_max 0.002
_refine_ls_shift/su_mean 0.000
_refine_ls_structure_factor_coef Fsqd
_refine_ls_weighting_details 'w=1/[\s^2^(Fo^2^)+(0.0926P)^2^+3.7154P] where P=(Fo^2^+2Fc^2^)/3'
_refine_ls_weighting_scheme calc
_refine_ls_wR_factor_gt 0.1509
_refine_ls_wR_factor_ref 0.1558
_reflns_Friedel_coverage 0.000
_reflns_number_gt 19286
_reflns_number_total 21283
_reflns_threshold_expression 'I > 2\s(I)'
_cod_data_source_file d2dt03531f2.cif
_cod_data_source_block kewjmc
_cod_database_code 7711708
_nottingham_internal_coll_name KEWJMC
_nottingham_internal_coll_number 16741
_nottingham_internal_coll_client KEW/JM
_nottingham_internal_coll_type custom
_nottingham_internal_coll_frame_method '\w scans'
_nottingham_internal_coll_frame_time '7.50, 30.00'
_nottingham_internal_coll_frame_width 1.00
_nottingham_internal_coll_user pcxav1
_nottingham_internal_coll_date 07/12/2016
_nottingham_internal_coll_location NOTTS
_nottingham_internal_coll_instrument 'GVB, PL13110001'
_nottingham_internal_process_date 09/12/2016
_nottingham_internal_process_user pcxav1
_nottingham_internal_solution_date 09/12/2016
_nottingham_internal_solution_user pcxav1
_nottingham_internal_refinement_date 09/12/2016
_nottingham_internal_refinement_user pcxav1
_nottingham_internal_self_archive_date 09/12/2016
_nottingham_internal_self_validation_date 09/12/2016
_nottingham_internal_self_validation_user pcxav1
_nottingham_internal_validation_date 06/05/2022
_nottingham_internal_validation_user pczspa
_nottingham_internal_archive_date 06/05/2022
_shelx_shelxl_version_number 2018/3
_chemical_oxdiff_formula 'C44 H40 Cl2 Fe'
_chemical_oxdiff_usercomment 'KEWJMC #16741 SN-1249 IN FOMBLIN ON A MICROMOUNT FOR AJV/DLK'
_shelx_space_group_comment
;
The symmetry employed for this shelxl refinement is uniquely defined
by the following loop, which should always be used as a source of
symmetry information in preference to the above space-group names.
They are only intended as comments.
;
_reflns_odcompleteness_completeness 99.95
_reflns_odcompleteness_iscentric 1
_reflns_odcompleteness_theta 66.97
_olex2_refinement_description
;
1. Fixed Uiso
 At 1.2 times of:
  All C(H) groups
 At 1.5 times of:
  All C(H,H,H) groups
2.a Aromatic/amide H refined with riding coordinates:
 C3(H3), C5(H5), C9(H9), C10(H10), C11(H11), C17(H17), C18(H18), C19(H19),
 C25(H25), C27(H27), C31(H31), C32(H32), C33(H33), C39(H39), C40(H40), C41(H41),
  C47(H47), C49(H49), C53(H53), C54(H54), C55(H55), C61(H61), C62(H62),
 C63(H63), C69(H69), C71(H71), C75(H75), C76(H76), C77(H77), C83(H83), C84(H84),
  C85(H85), C91(H91), C93(H93), C97(H97), C98(H98), C99(H99), C105(H105),
 C106(H106), C107(H107), C113(H113), C115(H115), C119(H119), C120(H120),
 C121(H121), C127(H127), C128(H128), C129(H129)
2.b Idealised Me refined as rotating group:
 C13(H13A,H13B,H13C), C14(H14A,H14B,H14C), C21(H21A,H21B,H21C), C22(H22A,H22B,
 H22C), C35(H35A,H35B,H35C), C36(H36A,H36B,H36C), C43(H43A,H43B,H43C), C44(H44A,
 H44B,H44C), C57(H57A,H57B,H57C), C58(H58A,H58B,H58C), C65(H65A,H65B,H65C),
 C66(H66A,H66B,H66C), C79(H79A,H79B,H79C), C80(H80A,H80B,H80C), C87(H87A,H87B,
 H87C), C88(H88A,H88B,H88C), C101(H10A,H10B,H10C), C102(H10D,H10E,H10F),
 C109(H10G,H10H,H10I), C110(H11A,H11B,H11C), C123(H12A,H12B,H12C), C124(H12D,
 H12E,H12F), C131(H13D,H13E,H13F), C132(H13G,H13H,H13I)
;
_olex2_exptl_crystal_mounting_method 'in fomblin film on a micromount'
_olex2_submission_special_instructions 'No special instructions were received'
_oxdiff_exptl_absorpt_empirical_details
;
Empirical correction (ABSPACK) includes:
- Absorption correction using spherical harmonics
- Frame scaling
;
_oxdiff_exptl_absorpt_empirical_full_max 1.534
_oxdiff_exptl_absorpt_empirical_full_min 0.654

loop_
_space_group_symop_operation_xyz
'x, y, z'
'-x, y+1/2, -z+1/2'
'-x, -y, -z'
'x, -y-1/2, z-1/2'

loop_
_atom_site_label
_atom_site_type_symbol
_atom_site_fract_x
_atom_site_fract_y
_atom_site_fract_z
_atom_site_U_iso_or_equiv
_atom_site_adp_type
_atom_site_occupancy
_atom_site_site_symmetry_order
_atom_site_calc_flag
_atom_site_refinement_flags_posn
_atom_site_refinement_flags_adp
_atom_site_refinement_flags_occupancy
_atom_site_disorder_assembly
_atom_site_disorder_group
Fe1 Fe 0.20004(2) 0.83334(2) 0.49987(2) 0.03311(10) Uani 1 1 d . . . . .
Cl1 Cl 0.17412(2) 0.78074(3) 0.75752(2) 0.03333(12) Uani 1 1 d . . . . .
Cl2 Cl 0.25204(2) 0.93204(3) 0.25587(2) 0.03427(13) Uani 1 1 d . . . . .
C1 C 0.19036(9) 0.80323(10) 0.57704(8) 0.0238(4) Uani 1 1 d . . . . .
C2 C 0.20967(9) 0.74329(10) 0.60483(8) 0.0241(4) Uani 1 1 d . . . . .
C3 C 0.20388(9) 0.73548(11) 0.66002(8) 0.0263(4) Uani 1 1 d . . . . .
H3 H 0.216550 0.694699 0.678362 0.032 Uiso 1 1 calc R U . . .
C4 C 0.17924(9) 0.78841(11) 0.68781(8) 0.0264(4) Uani 1 1 d . . . . .
C5 C 0.15980(9) 0.84829(10) 0.66232(8) 0.0259(4) Uani 1 1 d . . . . .
H5 H 0.143081 0.883864 0.682032 0.031 Uiso 1 1 calc R U . . .
C6 C 0.16536(9) 0.85500(10) 0.60718(8) 0.0240(4) Uani 1 1 d . . . . .
C7 C 0.23917(9) 0.68942(10) 0.57394(8) 0.0257(4) Uani 1 1 d . . . . .
C8 C 0.30161(10) 0.69450(11) 0.56919(8) 0.0306(4) Uani 1 1 d . . . . .
C9 C 0.32788(11) 0.64716(12) 0.53644(9) 0.0365(5) Uani 1 1 d . . . . .
H9 H 0.370048 0.650196 0.532445 0.044 Uiso 1 1 calc R U . . .
C10 C 0.29391(12) 0.59634(12) 0.50995(9) 0.0373(5) Uani 1 1 d . . . . .
H10 H 0.312491 0.565292 0.487364 0.045 Uiso 1 1 calc R U . . .
C11 C 0.23262(11) 0.59043(11) 0.51619(9) 0.0341(5) Uani 1 1 d . . . . .
H11 H 0.209561 0.554603 0.498504 0.041 Uiso 1 1 calc R U . . .
C12 C 0.20454(10) 0.63650(11) 0.54813(8) 0.0280(4) Uani 1 1 d . . . . .
C13 C 0.33978(10) 0.74861(13) 0.59893(10) 0.0395(5) Uani 1 1 d . . . . .
H13A H 0.323872 0.793472 0.587710 0.059 Uiso 1 1 calc R U . . .
H13B H 0.381878 0.744538 0.590297 0.059 Uiso 1 1 calc R U . . .
H13C H 0.338490 0.743103 0.638167 0.059 Uiso 1 1 calc R U . . .
C14 C 0.13799(11) 0.62949(12) 0.55500(10) 0.0362(5) Uani 1 1 d . . . . .
H14A H 0.133228 0.617560 0.592790 0.054 Uiso 1 1 calc R U . . .
H14B H 0.120132 0.593717 0.530819 0.054 Uiso 1 1 calc R U . . .
H14C H 0.117287 0.672634 0.545873 0.054 Uiso 1 1 calc R U . . .
C15 C 0.14819(10) 0.91977(11) 0.57746(8) 0.0284(4) Uani 1 1 d . . . . .
C16 C 0.09385(11) 0.92355(13) 0.54266(10) 0.0388(5) Uani 1 1 d . . . . .
C17 C 0.08216(14) 0.98336(17) 0.51239(12) 0.0562(8) Uani 1 1 d . . . . .
H17 H 0.046319 0.986290 0.487749 0.067 Uiso 1 1 calc R U . . .
C18 C 0.12138(16) 1.03784(15) 0.51757(13) 0.0590(8) Uani 1 1 d . . . . .
H18 H 0.112262 1.078003 0.497031 0.071 Uiso 1 1 calc R U . . .
C19 C 0.17374(15) 1.03388(13) 0.55257(11) 0.0497(7) Uani 1 1 d . . . . .
H19 H 0.200261 1.071933 0.556400 0.060 Uiso 1 1 calc R U . . .
C20 C 0.18885(12) 0.97503(12) 0.58267(9) 0.0364(5) Uani 1 1 d . . . . .
C21 C 0.04890(11) 0.86633(16) 0.53890(11) 0.0497(6) Uani 1 1 d . . . . .
H21A H 0.067813 0.825509 0.525465 0.075 Uiso 1 1 calc R U . . .
H21B H 0.013391 0.878822 0.513823 0.075 Uiso 1 1 calc R U . . .
H21C H 0.036103 0.857260 0.574966 0.075 Uiso 1 1 calc R U . . .
C22 C 0.24660(13) 0.97148(15) 0.61970(11) 0.0514(7) Uani 1 1 d . . . . .
H22A H 0.237684 0.977583 0.657384 0.077 Uiso 1 1 calc R U . . .
H22B H 0.274235 1.007428 0.610150 0.077 Uiso 1 1 calc R U . . .
H22C H 0.265771 0.927103 0.615871 0.077 Uiso 1 1 calc R U . . .
C23 C 0.22347(9) 0.86904(9) 0.42793(7) 0.0227(4) Uani 1 1 d . . . . .
C24 C 0.18162(9) 0.85094(10) 0.38324(8) 0.0253(4) Uani 1 1 d . . . . .
C25 C 0.18924(10) 0.87087(10) 0.33030(8) 0.0271(4) Uani 1 1 d . . . . .
H25 H 0.160050 0.859217 0.300831 0.033 Uiso 1 1 calc R U . . .
C26 C 0.24055(9) 0.90814(10) 0.32184(7) 0.0253(4) Uani 1 1 d . . . . .
C27 C 0.28336(9) 0.92662(10) 0.36448(8) 0.0237(4) Uani 1 1 d . . . . .
H27 H 0.318339 0.951979 0.357731 0.028 Uiso 1 1 calc R U . . .
C28 C 0.27423(9) 0.90734(9) 0.41747(7) 0.0205(4) Uani 1 1 d . . . . .
C29 C 0.12959(10) 0.80662(11) 0.39448(8) 0.0320(5) Uani 1 1 d . . . . .
C30 C 0.14139(13) 0.73780(12) 0.40835(9) 0.0429(6) Uani 1 1 d . . . . .
C31 C 0.09374(16) 0.69765(14) 0.42207(11) 0.0572(8) Uani 1 1 d . . . . .
H31 H 0.101159 0.651567 0.432065 0.069 Uiso 1 1 calc R U . . .
C32 C 0.03584(16) 0.72363(17) 0.42143(12) 0.0634(10) Uani 1 1 d . . . . .
H32 H 0.003864 0.695499 0.431286 0.076 Uiso 1 1 calc R U . . .
C33 C 0.02397(13) 0.79043(17) 0.40651(11) 0.0563(8) Uani 1 1 d . . . . .
H33 H -0.016349 0.807376 0.405402 0.068 Uiso 1 1 calc R U . . .
C34 C 0.07026(11) 0.83313(13) 0.39310(9) 0.0392(5) Uani 1 1 d . . . . .
C35 C 0.20338(14) 0.70645(12) 0.40636(10) 0.0488(7) Uani 1 1 d . . . . .
H35A H 0.223843 0.728355 0.377701 0.073 Uiso 1 1 calc R U . . .
H35B H 0.198947 0.657777 0.398625 0.073 Uiso 1 1 calc R U . . .
H35C H 0.227621 0.712856 0.441478 0.073 Uiso 1 1 calc R U . . .
C36 C 0.05800(11) 0.90627(14) 0.37754(11) 0.0469(6) Uani 1 1 d . . . . .
H36A H 0.089912 0.935119 0.395918 0.070 Uiso 1 1 calc R U . . .
H36B H 0.018450 0.919924 0.388494 0.070 Uiso 1 1 calc R U . . .
H36C H 0.057666 0.911308 0.338094 0.070 Uiso 1 1 calc R U . . .
C37 C 0.32107(8) 0.92710(9) 0.46303(7) 0.0198(4) Uani 1 1 d . . . . .
C38 C 0.32346(9) 0.99446(10) 0.48239(7) 0.0230(4) Uani 1 1 d . . . . .
C39 C 0.36733(10) 1.01202(11) 0.52414(8) 0.0279(4) Uani 1 1 d . . . . .
H39 H 0.368557 1.057096 0.537916 0.033 Uiso 1 1 calc R U . . .
C40 C 0.40963(10) 0.96468(11) 0.54620(8) 0.0304(4) Uani 1 1 d . . . . .
H40 H 0.439881 0.977450 0.574488 0.036 Uiso 1 1 calc R U . . .
C41 C 0.40723(9) 0.89862(11) 0.52651(8) 0.0294(4) Uani 1 1 d . . . . .
H41 H 0.436128 0.866265 0.541522 0.035 Uiso 1 1 calc R U . . .
C42 C 0.36320(9) 0.87897(10) 0.48515(7) 0.0236(4) Uani 1 1 d . . . . .
C43 C 0.27989(10) 1.04749(11) 0.45744(9) 0.0319(4) Uani 1 1 d . . . . .
H43A H 0.290040 1.058540 0.420827 0.048 Uiso 1 1 calc R U . . .
H43B H 0.283039 1.088533 0.479985 0.048 Uiso 1 1 calc R U . . .
H43C H 0.238269 1.029863 0.455303 0.048 Uiso 1 1 calc R U . . .
C44 C 0.36242(10) 0.80712(10) 0.46364(8) 0.0298(4) Uani 1 1 d . . . . .
H44A H 0.329708 0.781550 0.478165 0.045 Uiso 1 1 calc R U . . .
H44B H 0.401518 0.785265 0.474936 0.045 Uiso 1 1 calc R U . . .
H44C H 0.355546 0.807924 0.423855 0.045 Uiso 1 1 calc R U . . .
Fe2 Fe 0.47105(2) 0.33883(2) 0.65852(2) 0.03067(10) Uani 1 1 d . . . . .
Cl3 Cl 0.42786(2) 0.43530(3) 0.90545(2) 0.03280(12) Uani 1 1 d . . . . .
Cl4 Cl 0.48474(2) 0.26512(3) 0.40308(2) 0.03495(13) Uani 1 1 d . . . . .
C45 C 0.45626(9) 0.37339(9) 0.73303(7) 0.0215(4) Uani 1 1 d . . . . .
C46 C 0.40326(8) 0.40774(9) 0.74444(7) 0.0208(4) Uani 1 1 d . . . . .
C47 C 0.39444(9) 0.42629(10) 0.79754(8) 0.0237(4) Uani 1 1 d . . . . .
H47 H 0.358018 0.448381 0.804959 0.028 Uiso 1 1 calc R U . . .
C48 C 0.43945(9) 0.41210(10) 0.83928(7) 0.0250(4) Uani 1 1 d . . . . .
C49 C 0.49321(9) 0.37984(10) 0.82973(7) 0.0246(4) Uani 1 1 d . . . . .
H49 H 0.524087 0.371540 0.858648 0.030 Uiso 1 1 calc R U . . .
C50 C 0.50083(9) 0.35992(10) 0.77671(8) 0.0230(4) Uani 1 1 d . . . . .
C51 C 0.35518(8) 0.42539(10) 0.69961(7) 0.0211(4) Uani 1 1 d . . . . .
C52 C 0.31294(9) 0.37649(10) 0.67889(8) 0.0247(4) Uani 1 1 d . . . . .
C53 C 0.26733(10) 0.39542(11) 0.63863(8) 0.0296(4) Uani 1 1 d . . . . .
H53 H 0.238596 0.362492 0.624306 0.036 Uiso 1 1 calc R U . . .
C54 C 0.26306(10) 0.46138(12) 0.61907(8) 0.0306(4) Uani 1 1 d . . . . .
H54 H 0.231484 0.473570 0.591776 0.037 Uiso 1 1 calc R U . . .
C55 C 0.30524(10) 0.50958(11) 0.63962(8) 0.0285(4) Uani 1 1 d . . . . .
H55 H 0.302551 0.554699 0.625959 0.034 Uiso 1 1 calc R U . . .
C56 C 0.35136(9) 0.49261(10) 0.67992(8) 0.0239(4) Uani 1 1 d . . . . .
C57 C 0.31521(10) 0.30493(11) 0.70101(9) 0.0317(4) Uani 1 1 d . . . . .
H57A H 0.322067 0.306329 0.740778 0.048 Uiso 1 1 calc R U . . .
H57B H 0.348453 0.280043 0.686694 0.048 Uiso 1 1 calc R U . . .
H57C H 0.276585 0.281989 0.689899 0.048 Uiso 1 1 calc R U . . .
C58 C 0.39527(11) 0.54622(11) 0.70332(9) 0.0330(5) Uani 1 1 d . . . . .
H58A H 0.436938 0.529021 0.704215 0.050 Uiso 1 1 calc R U . . .
H58B H 0.386521 0.557395 0.740320 0.050 Uiso 1 1 calc R U . . .
H58C H 0.390879 0.587089 0.680622 0.050 Uiso 1 1 calc R U . . .
C59 C 0.55709(10) 0.32278(10) 0.76492(8) 0.0262(4) Uani 1 1 d . . . . .
C60 C 0.61316(10) 0.35696(11) 0.76670(8) 0.0298(4) Uani 1 1 d . . . . .
C61 C 0.66456(11) 0.32250(13) 0.75328(9) 0.0379(5) Uani 1 1 d . . . . .
H61 H 0.702336 0.345719 0.754635 0.045 Uiso 1 1 calc R U . . .
C62 C 0.66124(12) 0.25510(13) 0.73806(10) 0.0421(6) Uani 1 1 d . . . . .
H62 H 0.696379 0.232260 0.728389 0.050 Uiso 1 1 calc R U . . .
C63 C 0.60666(13) 0.22105(12) 0.73695(9) 0.0412(6) Uani 1 1 d . . . . .
H63 H 0.604757 0.174548 0.726652 0.049 Uiso 1 1 calc R U . . .
C64 C 0.55378(11) 0.25349(11) 0.75069(8) 0.0319(5) Uani 1 1 d . . . . .
C65 C 0.61852(10) 0.43057(12) 0.78316(10) 0.0355(5) Uani 1 1 d . . . . .
H65A H 0.616309 0.434520 0.822401 0.053 Uiso 1 1 calc R U . . .
H65B H 0.585221 0.456458 0.763670 0.053 Uiso 1 1 calc R U . . .
H65C H 0.657512 0.448616 0.774119 0.053 Uiso 1 1 calc R U . . .
C66 C 0.49593(13) 0.21323(12) 0.75247(10) 0.0415(6) Uani 1 1 d . . . . .
H66A H 0.470837 0.217469 0.717563 0.062 Uiso 1 1 calc R U . . .
H66B H 0.473433 0.230779 0.781591 0.062 Uiso 1 1 calc R U . . .
H66C H 0.505952 0.165320 0.759418 0.062 Uiso 1 1 calc R U . . .
C67 C 0.47197(9) 0.29820(10) 0.58301(7) 0.0229(4) Uani 1 1 d . . . . .
C68 C 0.49725(8) 0.34734(10) 0.55073(8) 0.0216(4) Uani 1 1 d . . . . .
C69 C 0.50128(9) 0.33796(10) 0.49558(8) 0.0243(4) Uani 1 1 d . . . . .
H69 H 0.517946 0.372094 0.474390 0.029 Uiso 1 1 calc R U . . .
C70 C 0.48019(9) 0.27714(11) 0.47247(7) 0.0246(4) Uani 1 1 d . . . . .
C71 C 0.45506(9) 0.22680(10) 0.50234(8) 0.0262(4) Uani 1 1 d . . . . .
H71 H 0.441140 0.185514 0.485471 0.031 Uiso 1 1 calc R U . . .
C72 C 0.45051(9) 0.23759(10) 0.55735(8) 0.0239(4) Uani 1 1 d . . . . .
C73 C 0.51858(9) 0.41141(10) 0.57944(8) 0.0245(4) Uani 1 1 d . . . . .
C74 C 0.48058(11) 0.46868(11) 0.57744(9) 0.0332(5) Uani 1 1 d . . . . .
C75 C 0.50057(15) 0.52561(12) 0.60834(10) 0.0483(7) Uani 1 1 d . . . . .
H75 H 0.475761 0.565061 0.607445 0.058 Uiso 1 1 calc R U . . .
C76 C 0.55587(17) 0.52521(15) 0.64010(11) 0.0594(9) Uani 1 1 d . . . . .
H76 H 0.568561 0.564107 0.661018 0.071 Uiso 1 1 calc R U . . .
C77 C 0.59252(14) 0.46870(16) 0.64151(11) 0.0522(7) Uani 1 1 d . . . . .
H77 H 0.630246 0.468910 0.663723 0.063 Uiso 1 1 calc R U . . .
C78 C 0.57535(10) 0.41120(12) 0.61097(9) 0.0340(5) Uani 1 1 d . . . . .
C79 C 0.42057(13) 0.46941(15) 0.54313(11) 0.0470(6) Uani 1 1 d . . . . .
H79A H 0.399630 0.426128 0.547214 0.070 Uiso 1 1 calc R U . . .
H79B H 0.427252 0.475902 0.504923 0.070 Uiso 1 1 calc R U . . .
H79C H 0.395586 0.506673 0.554818 0.070 Uiso 1 1 calc R U . . .
C80 C 0.61738(11) 0.35105(15) 0.61188(10) 0.0436(6) Uani 1 1 d . . . . .
H80A H 0.624227 0.338943 0.574574 0.065 Uiso 1 1 calc R U . . .
H80B H 0.599026 0.312453 0.629136 0.065 Uiso 1 1 calc R U . . .
H80C H 0.656275 0.362553 0.632526 0.065 Uiso 1 1 calc R U . . .
C81 C 0.42063(10) 0.18614(10) 0.59034(8) 0.0270(4) Uani 1 1 d . . . . .
C82 C 0.45532(10) 0.13541(11) 0.61927(8) 0.0300(4) Uani 1 1 d . . . . .
C83 C 0.42678(12) 0.09178(12) 0.65281(9) 0.0380(5) Uani 1 1 d . . . . .
H83 H 0.449750 0.057366 0.672495 0.046 Uiso 1 1 calc R U . . .
C84 C 0.36524(12) 0.09793(12) 0.65784(10) 0.0403(6) Uani 1 1 d . . . . .
H84 H 0.346529 0.068754 0.681766 0.048 Uiso 1 1 calc R U . . .
C85 C 0.33108(11) 0.14632(12) 0.62819(10) 0.0397(6) Uani 1 1 d . . . . .
H85 H 0.288676 0.149223 0.631119 0.048 Uiso 1 1 calc R U . . .
C86 C 0.35781(10) 0.19118(11) 0.59389(9) 0.0326(5) Uani 1 1 d . . . . .
C87 C 0.52215(11) 0.12815(13) 0.61423(10) 0.0385(5) Uani 1 1 d . . . . .
H87A H 0.542634 0.171426 0.623321 0.058 Uiso 1 1 calc R U . . .
H87B H 0.528130 0.115465 0.576845 0.058 Uiso 1 1 calc R U . . .
H87C H 0.539255 0.092821 0.639230 0.058 Uiso 1 1 calc R U . . .
C88 C 0.31992(11) 0.24374(13) 0.56180(11) 0.0421(6) Uani 1 1 d . . . . .
H88A H 0.321850 0.236076 0.522873 0.063 Uiso 1 1 calc R U . . .
H88B H 0.335597 0.289144 0.571619 0.063 Uiso 1 1 calc R U . . .
H88C H 0.277640 0.240243 0.570021 0.063 Uiso 1 1 calc R U . . .
Fe3 Fe 0.13853(2) 0.33011(2) 0.32839(2) 0.03036(10) Uani 1 1 d . . . . .
Cl5 Cl 0.14167(3) 0.25436(3) 0.07152(2) 0.03945(14) Uani 1 1 d . . . . .
Cl6 Cl 0.09322(2) 0.44369(3) 0.57025(2) 0.03112(12) Uani 1 1 d . . . . .
C89 C 0.14107(9) 0.28928(10) 0.25282(8) 0.0232(4) Uani 1 1 d . . . . .
C90 C 0.16049(8) 0.33993(10) 0.21828(8) 0.0226(4) Uani 1 1 d . . . . .
C91 C 0.16091(9) 0.32989(11) 0.16279(8) 0.0269(4) Uani 1 1 d . . . . .
H91 H 0.173329 0.365019 0.140038 0.032 Uiso 1 1 calc R U . . .
C92 C 0.14269(9) 0.26719(11) 0.14152(8) 0.0275(4) Uani 1 1 d . . . . .
C93 C 0.12400(9) 0.21494(11) 0.17359(8) 0.0280(4) Uani 1 1 d . . . . .
H93 H 0.112346 0.172178 0.158033 0.034 Uiso 1 1 calc R U . . .
C94 C 0.12264(9) 0.22641(10) 0.22911(8) 0.0249(4) Uani 1 1 d . . . . .
C95 C 0.17950(10) 0.40595(10) 0.24504(8) 0.0262(4) Uani 1 1 d . . . . .
C96 C 0.23690(11) 0.40942(13) 0.27561(9) 0.0357(5) Uani 1 1 d . . . . .
C97 C 0.25237(15) 0.46912(16) 0.30425(11) 0.0560(8) Uani 1 1 d . . . . .
H97 H 0.290358 0.472061 0.325913 0.067 Uiso 1 1 calc R U . . .
C98 C 0.21321(18) 0.52396(15) 0.30152(12) 0.0633(9) Uani 1 1 d . . . . .
H98 H 0.224662 0.564302 0.321045 0.076 Uiso 1 1 calc R U . . .
C99 C 0.15760(16) 0.52061(13) 0.27066(10) 0.0500(7) Uani 1 1 d . . . . .
H99 H 0.131304 0.558875 0.268842 0.060 Uiso 1 1 calc R U . . .
C100 C 0.13950(12) 0.46148(11) 0.24201(9) 0.0348(5) Uani 1 1 d . . . . .
C101 C 0.28126(11) 0.35141(15) 0.27727(11) 0.0455(6) Uani 1 1 d . . . . .
H10A H 0.264607 0.312345 0.295311 0.068 Uiso 1 1 calc R U . . .
H10B H 0.319769 0.365212 0.297479 0.068 Uiso 1 1 calc R U . . .
H10C H 0.288308 0.338854 0.240107 0.068 Uiso 1 1 calc R U . . .
C102 C 0.07918(13) 0.45815(15) 0.20881(12) 0.0514(7) Uani 1 1 d . . . . .
H10D H 0.084947 0.461733 0.170167 0.077 Uiso 1 1 calc R U . . .
H10E H 0.053553 0.495692 0.218966 0.077 Uiso 1 1 calc R U . . .
H10F H 0.059447 0.414823 0.215513 0.077 Uiso 1 1 calc R U . . .
C103 C 0.09843(10) 0.17302(10) 0.26410(8) 0.0280(4) Uani 1 1 d . . . . .
C104 C 0.03702(11) 0.17552(12) 0.27316(9) 0.0349(5) Uani 1 1 d . . . . .
C105 C 0.01524(12) 0.12903(13) 0.30911(10) 0.0424(6) Uani 1 1 d . . . . .
H105 H -0.026211 0.130876 0.315935 0.051 Uiso 1 1 calc R U . . .
C106 C 0.05276(13) 0.08060(12) 0.33482(10) 0.0429(6) Uani 1 1 d . . . . .
H106 H 0.037367 0.049865 0.359637 0.052 Uiso 1 1 calc R U . . .
C107 C 0.11287(12) 0.07670(11) 0.32451(9) 0.0379(5) Uani 1 1 d . . . . .
H107 H 0.138340 0.042386 0.341586 0.045 Uiso 1 1 calc R U . . .
C108 C 0.13654(10) 0.12259(11) 0.28930(8) 0.0310(4) Uani 1 1 d . . . . .
C109 C -0.00515(11) 0.22682(14) 0.24374(11) 0.0441(6) Uani 1 1 d . . . . .
H10G H 0.010461 0.272729 0.251699 0.066 Uiso 1 1 calc R U . . .
H10H H -0.045731 0.222488 0.255926 0.066 Uiso 1 1 calc R U . . .
H10I H -0.007550 0.218565 0.204507 0.066 Uiso 1 1 calc R U . . .
C110 C 0.20199(11) 0.11782(13) 0.27839(10) 0.0388(5) Uani 1 1 d . . . . .
H11A H 0.204188 0.103896 0.240607 0.058 Uiso 1 1 calc R U . . .
H11B H 0.222937 0.084221 0.302878 0.058 Uiso 1 1 calc R U . . .
H11C H 0.221520 0.162225 0.284573 0.058 Uiso 1 1 calc R U . . .
C111 C 0.11744(8) 0.37193(9) 0.39918(7) 0.0199(3) Uani 1 1 d . . . . .
C112 C 0.06469(8) 0.40635(9) 0.41045(7) 0.0195(3) Uani 1 1 d . . . . .
C113 C 0.05712(9) 0.42822(10) 0.46310(8) 0.0224(4) Uani 1 1 d . . . . .
H113 H 0.020764 0.450512 0.470424 0.027 Uiso 1 1 calc R U . . .
C114 C 0.10330(9) 0.41701(10) 0.50450(7) 0.0232(4) Uani 1 1 d . . . . .
C115 C 0.15675(9) 0.38439(10) 0.49519(7) 0.0228(4) Uani 1 1 d . . . . .
H115 H 0.188316 0.377862 0.523834 0.027 Uiso 1 1 calc R U . . .
C116 C 0.16310(9) 0.36133(9) 0.44264(7) 0.0208(4) Uani 1 1 d . . . . .
C117 C 0.01462(8) 0.41963(9) 0.36613(7) 0.0198(4) Uani 1 1 d . . . . .
C118 C -0.02530(9) 0.36727(10) 0.34767(8) 0.0235(4) Uani 1 1 d . . . . .
C119 C -0.07190(9) 0.38105(11) 0.30696(8) 0.0291(4) Uani 1 1 d . . . . .
H119 H -0.098955 0.345746 0.294114 0.035 Uiso 1 1 calc R U . . .
C120 C -0.07945(10) 0.44572(12) 0.28481(8) 0.0313(4) Uani 1 1 d . . . . .
H120 H -0.111478 0.454496 0.257020 0.038 Uiso 1 1 calc R U . . .
C121 C -0.04006(10) 0.49743(11) 0.30343(8) 0.0287(4) Uani 1 1 d . . . . .
H121 H -0.045304 0.541625 0.288238 0.034 Uiso 1 1 calc R U . . .
C122 C 0.00706(9) 0.48531(10) 0.34410(8) 0.0240(4) Uani 1 1 d . . . . .
C123 C -0.01973(10) 0.29743(10) 0.37296(9) 0.0299(4) Uani 1 1 d . . . . .
H12A H 0.014805 0.273536 0.359919 0.045 Uiso 1 1 calc R U . . .
H12B H -0.057130 0.271726 0.362747 0.045 Uiso 1 1 calc R U . . .
H12C H -0.013270 0.301714 0.412612 0.045 Uiso 1 1 calc R U . . .
C124 C 0.04821(10) 0.54292(11) 0.36493(9) 0.0332(5) Uani 1 1 d . . . . .
H12D H 0.038203 0.556718 0.401013 0.050 Uiso 1 1 calc R U . . .
H12E H 0.042476 0.581538 0.339919 0.050 Uiso 1 1 calc R U . . .
H12F H 0.090643 0.527883 0.367383 0.050 Uiso 1 1 calc R U . . .
C125 C 0.21812(9) 0.32256(10) 0.43046(7) 0.0242(4) Uani 1 1 d . . . . .
C126 C 0.27520(9) 0.35488(11) 0.43093(8) 0.0294(4) Uani 1 1 d . . . . .
C127 C 0.32479(11) 0.31826(14) 0.41625(9) 0.0394(5) Uani 1 1 d . . . . .
H127 H 0.363252 0.339854 0.416707 0.047 Uiso 1 1 calc R U . . .
C128 C 0.31873(12) 0.25079(14) 0.40100(10) 0.0457(6) Uani 1 1 d . . . . .
H128 H 0.352691 0.226531 0.390380 0.055 Uiso 1 1 calc R U . . .
C129 C 0.26324(13) 0.21882(12) 0.40125(9) 0.0425(6) Uani 1 1 d . . . . .
H129 H 0.259530 0.172437 0.390845 0.051 Uiso 1 1 calc R U . . .
C130 C 0.21234(11) 0.25321(11) 0.41650(8) 0.0311(5) Uani 1 1 d . . . . .
C131 C 0.28281(10) 0.42830(12) 0.44704(10) 0.0349(5) Uani 1 1 d . . . . .
H13D H 0.249648 0.455052 0.428237 0.052 Uiso 1 1 calc R U . . .
H13E H 0.321812 0.445061 0.436947 0.052 Uiso 1 1 calc R U . . .
H13F H 0.281924 0.432617 0.486417 0.052 Uiso 1 1 calc R U . . .
C132 C 0.15393(12) 0.21425(11) 0.42108(10) 0.0394(5) Uani 1 1 d . . . . .
H13G H 0.130879 0.236359 0.447905 0.059 Uiso 1 1 calc R U . . .
H13H H 0.163657 0.167541 0.432626 0.059 Uiso 1 1 calc R U . . .
H13I H 0.129515 0.213666 0.385662 0.059 Uiso 1 1 calc R U . . .

loop_
_atom_site_aniso_label
_atom_site_aniso_U_11
_atom_site_aniso_U_22
_atom_site_aniso_U_33
_atom_site_aniso_U_23
_atom_site_aniso_U_13
_atom_site_aniso_U_12
Fe1 0.0339(2) 0.0442(2) 0.02207(18) 0.01137(14) 0.00658(14) 0.00188(15)
Cl1 0.0359(3) 0.0477(3) 0.0177(2) -0.00024(18) 0.00897(18) -0.0097(2)
Cl2 0.0405(3) 0.0469(3) 0.0153(2) 0.00708(18) 0.00234(18) -0.0026(2)
C1 0.0221(9) 0.0315(10) 0.0187(9) 0.0000(7) 0.0063(7) -0.0014(7)
C2 0.0221(9) 0.0292(10) 0.0219(9) 0.0022(7) 0.0068(7) -0.0020(7)
C3 0.0228(9) 0.0343(10) 0.0223(9) 0.0039(8) 0.0048(7) -0.0040(8)
C4 0.0227(9) 0.0393(11) 0.0178(9) -0.0014(8) 0.0053(7) -0.0093(8)
C5 0.0221(9) 0.0332(10) 0.0236(9) -0.0061(8) 0.0079(7) -0.0053(8)
C6 0.0202(9) 0.0292(10) 0.0232(9) -0.0018(7) 0.0054(7) -0.0031(7)
C7 0.0298(10) 0.0294(10) 0.0187(9) 0.0071(7) 0.0065(7) 0.0044(8)
C8 0.0303(10) 0.0367(11) 0.0263(10) 0.0079(8) 0.0096(8) 0.0057(9)
C9 0.0368(12) 0.0418(12) 0.0337(11) 0.0135(9) 0.0167(9) 0.0139(10)
C10 0.0517(14) 0.0341(11) 0.0282(11) 0.0070(9) 0.0134(10) 0.0173(10)
C11 0.0497(13) 0.0288(10) 0.0246(10) 0.0051(8) 0.0076(9) 0.0082(9)
C12 0.0323(11) 0.0300(10) 0.0224(9) 0.0054(8) 0.0056(8) 0.0040(8)
C13 0.0270(11) 0.0538(14) 0.0389(12) 0.0014(10) 0.0095(9) -0.0015(10)
C14 0.0339(11) 0.0409(12) 0.0341(11) -0.0047(9) 0.0055(9) -0.0038(9)
C15 0.0294(10) 0.0309(10) 0.0267(10) -0.0028(8) 0.0112(8) 0.0017(8)
C16 0.0340(12) 0.0471(13) 0.0361(12) 0.0030(10) 0.0079(9) 0.0084(10)
C17 0.0518(16) 0.0703(19) 0.0476(15) 0.0177(14) 0.0109(12) 0.0275(15)
C18 0.078(2) 0.0447(15) 0.0581(17) 0.0201(13) 0.0260(16) 0.0216(15)
C19 0.077(2) 0.0292(11) 0.0481(15) 0.0011(10) 0.0297(14) -0.0008(12)
C20 0.0475(13) 0.0321(11) 0.0323(11) -0.0029(9) 0.0161(10) -0.0055(10)
C21 0.0297(12) 0.0704(18) 0.0479(15) -0.0001(13) -0.0017(10) -0.0034(12)
C22 0.0513(16) 0.0547(16) 0.0480(15) -0.0015(12) 0.0039(12) -0.0287(13)
C23 0.0271(9) 0.0235(9) 0.0168(8) 0.0023(7) -0.0007(7) -0.0015(7)
C24 0.0312(10) 0.0252(9) 0.0184(9) 0.0038(7) -0.0021(7) -0.0031(8)
C25 0.0333(10) 0.0285(9) 0.0178(9) 0.0011(7) -0.0055(7) -0.0040(8)
C26 0.0317(10) 0.0292(9) 0.0151(8) 0.0034(7) 0.0027(7) 0.0018(8)
C27 0.0244(9) 0.0266(9) 0.0200(9) 0.0023(7) 0.0029(7) -0.0001(7)
C28 0.0236(9) 0.0224(8) 0.0151(8) 0.0000(6) 0.0007(7) 0.0020(7)
C29 0.0397(12) 0.0367(11) 0.0175(9) 0.0035(8) -0.0065(8) -0.0169(9)
C30 0.0674(17) 0.0354(12) 0.0226(10) 0.0027(8) -0.0105(10) -0.0217(11)
C31 0.083(2) 0.0440(14) 0.0406(14) 0.0098(11) -0.0124(14) -0.0354(15)
C32 0.076(2) 0.0679(19) 0.0443(15) 0.0072(13) -0.0018(14) -0.0523(18)
C33 0.0465(15) 0.081(2) 0.0403(14) 0.0021(13) -0.0015(11) -0.0357(15)
C34 0.0346(12) 0.0512(14) 0.0304(11) 0.0055(9) -0.0027(9) -0.0187(10)
C35 0.079(2) 0.0276(11) 0.0361(12) 0.0038(9) -0.0129(12) -0.0031(11)
C36 0.0286(11) 0.0619(16) 0.0506(15) 0.0114(12) 0.0052(10) -0.0027(11)
C37 0.0187(8) 0.0256(9) 0.0154(8) 0.0001(7) 0.0025(7) -0.0008(7)
C38 0.0241(9) 0.0269(9) 0.0187(9) -0.0005(7) 0.0054(7) 0.0007(7)
C39 0.0302(10) 0.0306(10) 0.0230(9) -0.0075(8) 0.0039(8) -0.0038(8)
C40 0.0267(10) 0.0423(11) 0.0210(9) -0.0052(8) -0.0026(8) -0.0034(9)
C41 0.0254(10) 0.0390(11) 0.0227(9) 0.0006(8) -0.0025(8) 0.0049(8)
C42 0.0235(9) 0.0290(10) 0.0180(8) 0.0010(7) 0.0011(7) 0.0018(7)
C43 0.0356(11) 0.0276(10) 0.0321(11) -0.0019(8) 0.0015(9) 0.0071(8)
C44 0.0341(11) 0.0262(10) 0.0279(10) -0.0012(8) -0.0025(8) 0.0068(8)
Fe2 0.0361(2) 0.0387(2) 0.01809(17) -0.00937(12) 0.00716(13) -0.00418(14)
Cl3 0.0351(3) 0.0502(3) 0.0135(2) -0.00601(18) 0.00427(17) 0.0032(2)
Cl4 0.0370(3) 0.0535(3) 0.0154(2) -0.00436(19) 0.00806(18) 0.0082(2)
C45 0.0249(9) 0.0247(9) 0.0148(8) -0.0012(7) 0.0021(7) -0.0005(7)
C46 0.0220(9) 0.0247(9) 0.0158(8) -0.0012(7) 0.0018(7) -0.0018(7)
C47 0.0234(9) 0.0306(10) 0.0176(9) -0.0032(7) 0.0042(7) -0.0011(7)
C48 0.0295(10) 0.0311(10) 0.0144(8) -0.0029(7) 0.0028(7) -0.0023(8)
C49 0.0281(10) 0.0299(9) 0.0152(8) -0.0001(7) -0.0008(7) 0.0004(8)
C50 0.0268(9) 0.0242(9) 0.0180(9) -0.0012(7) 0.0020(7) 0.0004(7)
C51 0.0216(9) 0.0281(9) 0.0140(8) -0.0019(7) 0.0036(7) 0.0015(7)
C52 0.0259(9) 0.0303(10) 0.0180(9) -0.0024(7) 0.0029(7) -0.0023(8)
C53 0.0275(10) 0.0392(11) 0.0213(9) -0.0020(8) -0.0015(8) -0.0038(8)
C54 0.0293(10) 0.0431(12) 0.0187(9) 0.0019(8) -0.0009(8) 0.0024(9)
C55 0.0342(11) 0.0326(10) 0.0194(9) 0.0046(7) 0.0054(8) 0.0041(8)
C56 0.0271(9) 0.0285(9) 0.0165(8) -0.0012(7) 0.0050(7) -0.0020(8)
C57 0.0357(11) 0.0288(10) 0.0295(10) -0.0004(8) -0.0018(8) -0.0056(8)
C58 0.0388(12) 0.0296(10) 0.0304(11) 0.0001(8) 0.0023(9) -0.0071(9)
C59 0.0322(10) 0.0298(10) 0.0157(9) -0.0010(7) -0.0014(7) 0.0069(8)
C60 0.0286(10) 0.0377(11) 0.0226(9) -0.0011(8) 0.0002(8) 0.0087(9)
C61 0.0315(11) 0.0488(13) 0.0332(11) 0.0006(10) 0.0032(9) 0.0142(10)
C62 0.0424(13) 0.0481(14) 0.0359(12) 0.0011(10) 0.0049(10) 0.0228(11)
C63 0.0652(17) 0.0304(11) 0.0276(11) 0.0005(8) 0.0024(11) 0.0197(11)
C64 0.0463(13) 0.0282(10) 0.0202(9) 0.0012(7) -0.0003(8) 0.0070(9)
C65 0.0265(10) 0.0405(12) 0.0400(12) -0.0056(9) 0.0059(9) 0.0006(9)
C66 0.0626(16) 0.0291(11) 0.0322(11) -0.0016(9) 0.0025(11) -0.0028(10)
C67 0.0229(9) 0.0284(9) 0.0180(8) -0.0030(7) 0.0054(7) -0.0016(7)
C68 0.0176(8) 0.0280(9) 0.0196(9) 0.0005(7) 0.0039(7) 0.0020(7)
C69 0.0202(9) 0.0330(10) 0.0205(9) 0.0034(7) 0.0067(7) 0.0044(7)
C70 0.0214(9) 0.0395(11) 0.0132(8) -0.0036(7) 0.0037(7) 0.0073(8)
C71 0.0246(9) 0.0326(10) 0.0221(9) -0.0071(8) 0.0056(7) 0.0015(8)
C72 0.0235(9) 0.0292(10) 0.0200(9) -0.0043(7) 0.0067(7) -0.0009(7)
C73 0.0285(10) 0.0270(9) 0.0192(9) 0.0022(7) 0.0077(7) -0.0029(8)
C74 0.0463(13) 0.0305(10) 0.0246(10) 0.0027(8) 0.0121(9) 0.0030(9)
C75 0.088(2) 0.0263(11) 0.0344(12) 0.0011(9) 0.0261(13) -0.0034(12)
C76 0.096(2) 0.0444(15) 0.0401(14) -0.0124(11) 0.0164(15) -0.0372(16)
C77 0.0546(16) 0.0599(17) 0.0415(14) -0.0084(12) 0.0021(12) -0.0315(14)
C78 0.0307(11) 0.0439(12) 0.0277(10) 0.0017(9) 0.0040(8) -0.0106(9)
C79 0.0470(14) 0.0533(15) 0.0412(13) 0.0025(11) 0.0066(11) 0.0260(12)
C80 0.0262(11) 0.0657(16) 0.0374(13) 0.0053(11) -0.0033(9) 0.0003(11)
C81 0.0338(10) 0.0278(9) 0.0207(9) -0.0103(7) 0.0091(8) -0.0093(8)
C82 0.0382(11) 0.0307(10) 0.0211(9) -0.0066(8) 0.0033(8) -0.0106(9)
C83 0.0550(15) 0.0324(11) 0.0272(11) -0.0052(8) 0.0070(10) -0.0153(10)
C84 0.0582(15) 0.0343(12) 0.0313(11) -0.0090(9) 0.0189(10) -0.0216(11)
C85 0.0412(13) 0.0387(12) 0.0432(13) -0.0160(10) 0.0226(10) -0.0166(10)
C86 0.0356(11) 0.0343(11) 0.0299(11) -0.0111(8) 0.0133(9) -0.0074(9)
C87 0.0359(12) 0.0418(12) 0.0372(12) 0.0043(10) 0.0001(9) -0.0032(10)
C88 0.0339(12) 0.0491(14) 0.0452(14) -0.0067(11) 0.0138(10) -0.0013(10)
Fe3 0.03167(19) 0.0401(2) 0.02028(17) -0.01073(13) 0.00727(13) -0.00440(14)
Cl5 0.0457(3) 0.0567(3) 0.0167(2) -0.0074(2) 0.0068(2) 0.0119(2)
Cl6 0.0336(2) 0.0447(3) 0.0154(2) -0.00730(18) 0.00408(17) 0.0018(2)
C89 0.0223(9) 0.0295(10) 0.0186(9) -0.0035(7) 0.0052(7) -0.0014(7)
C90 0.0192(9) 0.0296(10) 0.0195(9) 0.0002(7) 0.0044(7) 0.0027(7)
C91 0.0261(10) 0.0347(10) 0.0209(9) 0.0022(7) 0.0075(7) 0.0065(8)
C92 0.0249(9) 0.0417(11) 0.0164(9) -0.0055(8) 0.0041(7) 0.0081(8)
C93 0.0240(9) 0.0347(10) 0.0259(10) -0.0097(8) 0.0051(8) 0.0007(8)
C94 0.0230(9) 0.0314(10) 0.0213(9) -0.0058(7) 0.0073(7) -0.0015(7)
C95 0.0318(10) 0.0289(10) 0.0192(9) 0.0013(7) 0.0083(8) -0.0035(8)
C96 0.0335(11) 0.0476(13) 0.0258(10) 0.0032(9) 0.0023(8) -0.0136(10)
C97 0.0650(18) 0.0612(18) 0.0414(14) -0.0061(13) 0.0024(13) -0.0356(15)
C98 0.108(3) 0.0427(15) 0.0411(15) -0.0107(12) 0.0162(16) -0.0373(17)
C99 0.092(2) 0.0284(11) 0.0334(12) -0.0001(9) 0.0252(13) -0.0019(12)
C100 0.0497(13) 0.0317(11) 0.0250(10) 0.0024(8) 0.0130(9) 0.0022(9)
C101 0.0259(11) 0.0714(17) 0.0379(13) 0.0078(12) -0.0030(9) -0.0032(11)
C102 0.0509(15) 0.0550(16) 0.0484(15) -0.0009(12) 0.0059(12) 0.0251(13)
C103 0.0323(11) 0.0297(10) 0.0232(10) -0.0116(8) 0.0085(8) -0.0077(8)
C104 0.0355(12) 0.0372(11) 0.0342(11) -0.0139(9) 0.0144(9) -0.0099(9)
C105 0.0417(13) 0.0425(13) 0.0467(14) -0.0169(11) 0.0224(11) -0.0173(10)
C106 0.0595(16) 0.0337(12) 0.0394(13) -0.0088(9) 0.0230(11) -0.0194(11)
C107 0.0551(14) 0.0286(10) 0.0309(11) -0.0061(8) 0.0090(10) -0.0100(10)
C108 0.0396(12) 0.0297(10) 0.0248(10) -0.0084(8) 0.0084(8) -0.0094(9)
C109 0.0287(11) 0.0551(15) 0.0500(15) -0.0096(12) 0.0108(10) -0.0004(10)
C110 0.0379(12) 0.0415(12) 0.0371(12) 0.0006(10) 0.0049(10) 0.0016(10)
C111 0.0209(8) 0.0231(8) 0.0158(8) -0.0006(6) 0.0020(7) -0.0004(7)
C112 0.0193(8) 0.0227(8) 0.0163(8) 0.0000(6) 0.0008(7) -0.0023(7)
C113 0.0208(9) 0.0274(9) 0.0197(9) -0.0020(7) 0.0049(7) -0.0012(7)
C114 0.0259(9) 0.0278(9) 0.0159(8) -0.0034(7) 0.0027(7) -0.0035(7)
C115 0.0239(9) 0.0282(9) 0.0158(8) -0.0007(7) -0.0008(7) -0.0010(7)
C116 0.0231(9) 0.0221(8) 0.0169(8) -0.0005(7) 0.0008(7) -0.0014(7)
C117 0.0166(8) 0.0270(9) 0.0160(8) -0.0011(7) 0.0029(6) 0.0015(7)
C118 0.0211(9) 0.0299(10) 0.0194(9) -0.0011(7) 0.0020(7) -0.0025(7)
C119 0.0246(9) 0.0372(11) 0.0248(10) -0.0020(8) -0.0004(8) -0.0040(8)
C120 0.0269(10) 0.0442(12) 0.0221(9) 0.0032(8) -0.0005(8) 0.0023(9)
C121 0.0317(10) 0.0316(10) 0.0231(9) 0.0061(8) 0.0046(8) 0.0065(8)
C122 0.0245(9) 0.0278(9) 0.0205(9) 0.0020(7) 0.0062(7) 0.0004(7)
C123 0.0300(10) 0.0286(10) 0.0300(10) 0.0005(8) -0.0016(8) -0.0039(8)
C124 0.0367(11) 0.0280(10) 0.0348(11) 0.0018(8) 0.0035(9) -0.0055(9)
C125 0.0278(10) 0.0282(9) 0.0155(8) 0.0000(7) -0.0023(7) 0.0062(8)
C126 0.0249(10) 0.0404(11) 0.0224(9) -0.0010(8) -0.0002(8) 0.0076(8)
C127 0.0283(11) 0.0575(15) 0.0322(11) 0.0001(10) 0.0023(9) 0.0153(10)
C128 0.0454(14) 0.0544(15) 0.0371(13) 0.0002(11) 0.0038(10) 0.0305(12)
C129 0.0660(17) 0.0328(11) 0.0280(11) -0.0003(9) 0.0012(11) 0.0209(11)
C130 0.0446(12) 0.0284(10) 0.0191(9) 0.0016(7) -0.0020(8) 0.0098(9)
C131 0.0231(10) 0.0434(12) 0.0388(12) -0.0070(9) 0.0056(9) -0.0034(9)
C132 0.0604(15) 0.0258(10) 0.0317(11) -0.0015(8) 0.0036(10) -0.0027(10)

loop_
_atom_type_symbol
_atom_type_description
_atom_type_scat_dispersion_real
_atom_type_scat_dispersion_imag
_atom_type_scat_source
C C 0.0181 0.0091 'International Tables Vol C Tables 4.2.6.8 and 6.1.1.4'
H H 0.0000 0.0000 'International Tables Vol C Tables 4.2.6.8 and 6.1.1.4'
Cl Cl 0.3639 0.7018 'International Tables Vol C Tables 4.2.6.8 and 6.1.1.4'
Fe Fe -1.1336 3.1974 'International Tables Vol C Tables 4.2.6.8 and 6.1.1.4'

loop_
_exptl_crystal_face_index_h
_exptl_crystal_face_index_k
_exptl_crystal_face_index_l
_exptl_crystal_face_perp_dist
11 -3 -11 0.2402
-11 2 11 0.2132
-7 2 -13 0.2308
2 -12 -3 0.1513
6 -10 -9 0.2004
-1 -13 2 0.1967
6 -7 11 0.2203
11 -8 1 0.2470
-11 8 -2 0.2450
13 -2 5 0.2759
-12 2 -6 0.2843
7 -1 13 0.2582
11 8 2 0.2306
3 8 11 0.2271
7 9 8 0.2238
11 0 -12 0.2405
-3 -8 -12 0.2314
5 12 1 0.1541
0 12 7 0.1737
7 11 -4 0.1654
10 4 -12 0.2243
-2 -12 -5 0.1840
-4 -12 -2 0.1987
-2 11 -8 0.1569
0 10 -9 0.1711
-6 11 0 0.1744
-5 -5 -13 0.2322
-11 -5 -6 0.2673
-7 -5 -11 0.2348
-5 -9 -9 0.2082
-10 -9 -3 0.2373
9 -9 -7 0.1974
6 -11 0 0.1717
3 -12 5 0.1656
-1 -10 11 0.2221
5 11 -8 0.1539
-2 12 4 0.1576
1 13 -1 0.1247
6 11 -7 0.1473

loop_
_geom_angle_atom_site_label_1
_geom_angle_atom_site_label_2
_geom_angle_atom_site_label_3
_geom_angle
_geom_angle_site_symmetry_1
_geom_angle_site_symmetry_3
_geom_angle_publ_flag
C23 Fe1 C1 170.50(8) . . ?
C2 C1 Fe1 130.27(15) . . ?
C2 C1 C6 117.59(17) . . ?
C6 C1 Fe1 111.81(14) . . ?
C1 C2 C7 118.07(17) . . ?
C3 C2 C1 121.08(18) . . ?
C3 C2 C7 120.80(18) . . ?
C2 C3 H3 120.6 . . ?
C4 C3 C2 118.87(19) . . ?
C4 C3 H3 120.6 . . ?
C3 C4 Cl1 119.51(16) . . ?
C5 C4 Cl1 118.31(16) . . ?
C5 C4 C3 122.16(18) . . ?
C4 C5 H5 120.9 . . ?
C4 C5 C6 118.25(18) . . ?
C6 C5 H5 120.9 . . ?
C1 C6 C15 116.66(17) . . ?
C5 C6 C1 122.05(19) . . ?
C5 C6 C15 121.21(18) . . ?
C8 C7 C2 118.58(19) . . ?
C8 C7 C12 120.6(2) . . ?
C12 C7 C2 120.74(18) . . ?
C7 C8 C13 121.2(2) . . ?
C9 C8 C7 118.2(2) . . ?
C9 C8 C13 120.6(2) . . ?
C8 C9 H9 119.3 . . ?
C10 C9 C8 121.4(2) . . ?
C10 C9 H9 119.3 . . ?
C9 C10 H10 120.0 . . ?
C9 C10 C11 120.0(2) . . ?
C11 C10 H10 120.0 . . ?
C10 C11 H11 119.7 . . ?
C10 C11 C12 120.6(2) . . ?
C12 C11 H11 119.7 . . ?
C7 C12 C14 120.60(19) . . ?
C11 C12 C7 119.1(2) . . ?
C11 C12 C14 120.3(2) . . ?
C8 C13 H13A 109.5 . . ?
C8 C13 H13B 109.5 . . ?
C8 C13 H13C 109.5 . . ?
H13A C13 H13B 109.5 . . ?
H13A C13 H13C 109.5 . . ?
H13B C13 H13C 109.5 . . ?
C12 C14 H14A 109.5 . . ?
C12 C14 H14B 109.5 . . ?
C12 C14 H14C 109.5 . . ?
H14A C14 H14B 109.5 . . ?
H14A C14 H14C 109.5 . . ?
H14B C14 H14C 109.5 . . ?
C16 C15 C6 120.1(2) . . ?
C16 C15 C20 120.8(2) . . ?
C20 C15 C6 118.99(19) . . ?
C15 C16 C21 121.2(2) . . ?
C17 C16 C15 118.0(2) . . ?
C17 C16 C21 120.9(2) . . ?
C16 C17 H17 119.2 . . ?
C18 C17 C16 121.6(3) . . ?
C18 C17 H17 119.2 . . ?
C17 C18 H18 120.1 . . ?
C19 C18 C17 119.7(2) . . ?
C19 C18 H18 120.1 . . ?
C18 C19 H19 119.3 . . ?
C18 C19 C20 121.4(3) . . ?
C20 C19 H19 119.3 . . ?
C15 C20 C22 121.1(2) . . ?
C19 C20 C15 118.4(2) . . ?
C19 C20 C22 120.4(2) . . ?
C16 C21 H21A 109.5 . . ?
C16 C21 H21B 109.5 . . ?
C16 C21 H21C 109.5 . . ?
H21A C21 H21B 109.5 . . ?
H21A C21 H21C 109.5 . . ?
H21B C21 H21C 109.5 . . ?
C20 C22 H22A 109.5 . . ?
C20 C22 H22B 109.5 . . ?
C20 C22 H22C 109.5 . . ?
H22A C22 H22B 109.5 . . ?
H22A C22 H22C 109.5 . . ?
H22B C22 H22C 109.5 . . ?
C24 C23 Fe1 113.12(14) . . ?
C28 C23 Fe1 129.19(13) . . ?
C28 C23 C24 117.69(17) . . ?
C23 C24 C29 117.18(17) . . ?
C25 C24 C23 122.08(18) . . ?
C25 C24 C29 120.69(17) . . ?
C24 C25 H25 120.9 . . ?
C26 C25 C24 118.17(17) . . ?
C26 C25 H25 120.9 . . ?
C25 C26 Cl2 119.10(15) . . ?
C25 C26 C27 121.86(18) . . ?
C27 C26 Cl2 119.04(16) . . ?
C26 C27 H27 120.5 . . ?
C26 C27 C28 119.09(18) . . ?
C28 C27 H27 120.5 . . ?
C23 C28 C27 121.09(17) . . ?
C23 C28 C37 120.37(16) . . ?
C27 C28 C37 118.52(17) . . ?
C30 C29 C24 118.6(2) . . ?
C34 C29 C24 120.9(2) . . ?
C34 C29 C30 120.5(2) . . ?
C29 C30 C35 121.9(2) . . ?
C31 C30 C29 118.6(3) . . ?
C31 C30 C35 119.4(2) . . ?
C30 C31 H31 119.5 . . ?
C32 C31 C30 121.0(3) . . ?
C32 C31 H31 119.5 . . ?
C31 C32 H32 119.8 . . ?
C31 C32 C33 120.4(3) . . ?
C33 C32 H32 119.8 . . ?
C32 C33 H33 119.5 . . ?
C32 C33 C34 120.9(3) . . ?
C34 C33 H33 119.5 . . ?
C29 C34 C36 120.1(2) . . ?
C33 C34 C29 118.5(3) . . ?
C33 C34 C36 121.4(3) . . ?
C30 C35 H35A 109.5 . . ?
C30 C35 H35B 109.5 . . ?
C30 C35 H35C 109.5 . . ?
H35A C35 H35B 109.5 . . ?
H35A C35 H35C 109.5 . . ?
H35B C35 H35C 109.5 . . ?
C34 C36 H36A 109.5 . . ?
C34 C36 H36B 109.5 . . ?
C34 C36 H36C 109.5 . . ?
H36A C36 H36B 109.5 . . ?
H36A C36 H36C 109.5 . . ?
H36B C36 H36C 109.5 . . ?
C38 C37 C28 119.85(16) . . ?
C42 C37 C28 119.83(16) . . ?
C42 C37 C38 120.29(17) . . ?
C37 C38 C43 120.84(17) . . ?
C39 C38 C37 119.13(18) . . ?
C39 C38 C43 120.02(18) . . ?
C38 C39 H39 119.5 . . ?
C38 C39 C40 121.04(19) . . ?
C40 C39 H39 119.5 . . ?
C39 C40 H40 120.3 . . ?
C41 C40 C39 119.37(18) . . ?
C41 C40 H40 120.3 . . ?
C40 C41 H41 119.4 . . ?
C40 C41 C42 121.11(19) . . ?
C42 C41 H41 119.4 . . ?
C37 C42 C44 120.90(17) . . ?
C41 C42 C37 119.04(18) . . ?
C41 C42 C44 120.03(18) . . ?
C38 C43 H43A 109.5 . . ?
C38 C43 H43B 109.5 . . ?
C38 C43 H43C 109.5 . . ?
H43A C43 H43B 109.5 . . ?
H43A C43 H43C 109.5 . . ?
H43B C43 H43C 109.5 . . ?
C42 C44 H44A 109.5 . . ?
C42 C44 H44B 109.5 . . ?
C42 C44 H44C 109.5 . . ?
H44A C44 H44B 109.5 . . ?
H44A C44 H44C 109.5 . . ?
H44B C44 H44C 109.5 . . ?
C45 Fe2 C67 170.74(8) . . ?
C46 C45 Fe2 124.17(13) . . ?
C46 C45 C50 117.86(17) . . ?
C50 C45 Fe2 117.92(14) . . ?
C45 C46 C51 120.39(16) . . ?
C47 C46 C45 121.03(17) . . ?
C47 C46 C51 118.57(17) . . ?
C46 C47 H47 120.4 . . ?
C48 C47 C46 119.20(18) . . ?
C48 C47 H47 120.4 . . ?
C47 C48 Cl3 118.81(16) . . ?
C47 C48 C49 121.76(17) . . ?
C49 C48 Cl3 119.43(15) . . ?
C48 C49 H49 120.7 . . ?
C48 C49 C50 118.51(17) . . ?
C50 C49 H49 120.7 . . ?
C45 C50 C59 118.12(17) . . ?
C49 C50 C45 121.60(18) . . ?
C49 C50 C59 120.28(17) . . ?
C52 C51 C46 120.48(17) . . ?
C52 C51 C56 120.33(17) . . ?
C56 C51 C46 119.14(17) . . ?
C51 C52 C57 120.85(17) . . ?
C53 C52 C51 118.92(19) . . ?
C53 C52 C57 120.20(18) . . ?
C52 C53 H53 119.4 . . ?
C54 C53 C52 121.23(19) . . ?
C54 C53 H53 119.4 . . ?
C53 C54 H54 120.2 . . ?
C53 C54 C55 119.58(19) . . ?
C55 C54 H54 120.2 . . ?
C54 C55 H55 119.6 . . ?
C54 C55 C56 120.84(19) . . ?
C56 C55 H55 119.6 . . ?
C51 C56 C58 120.75(17) . . ?
C55 C56 C51 119.10(18) . . ?
C55 C56 C58 120.12(19) . . ?
C52 C57 H57A 109.5 . . ?
C52 C57 H57B 109.5 . . ?
C52 C57 H57C 109.5 . . ?
H57A C57 H57B 109.5 . . ?
H57A C57 H57C 109.5 . . ?
H57B C57 H57C 109.5 . . ?
C56 C58 H58A 109.5 . . ?
C56 C58 H58B 109.5 . . ?
C56 C58 H58C 109.5 . . ?
H58A C58 H58B 109.5 . . ?
H58A C58 H58C 109.5 . . ?
H58B C58 H58C 109.5 . . ?
C60 C59 C50 120.51(18) . . ?
C60 C59 C64 119.6(2) . . ?
C64 C59 C50 119.9(2) . . ?
C59 C60 C65 120.83(19) . . ?
C61 C60 C59 119.9(2) . . ?
C61 C60 C65 119.3(2) . . ?
C60 C61 H61 119.6 . . ?
C62 C61 C60 120.8(2) . . ?
C62 C61 H61 119.6 . . ?
C61 C62 H62 120.2 . . ?
C63 C62 C61 119.7(2) . . ?
C63 C62 H62 120.2 . . ?
C62 C63 H63 119.2 . . ?
C62 C63 C64 121.6(2) . . ?
C64 C63 H63 119.2 . . ?
C59 C64 C66 121.5(2) . . ?
C63 C64 C59 118.5(2) . . ?
C63 C64 C66 119.9(2) . . ?
C60 C65 H65A 109.5 . . ?
C60 C65 H65B 109.5 . . ?
C60 C65 H65C 109.5 . . ?
H65A C65 H65B 109.5 . . ?
H65A C65 H65C 109.5 . . ?
H65B C65 H65C 109.5 . . ?
C64 C66 H66A 109.5 . . ?
C64 C66 H66B 109.5 . . ?
C64 C66 H66C 109.5 . . ?
H66A C66 H66B 109.5 . . ?
H66A C66 H66C 109.5 . . ?
H66B C66 H66C 109.5 . . ?
C68 C67 Fe2 107.06(13) . . ?
C68 C67 C72 117.48(17) . . ?
C72 C67 Fe2 135.30(15) . . ?
C67 C68 C73 115.71(16) . . ?
C69 C68 C67 122.42(18) . . ?
C69 C68 C73 121.86(17) . . ?
C68 C69 H69 121.1 . . ?
C70 C69 C68 117.81(18) . . ?
C70 C69 H69 121.1 . . ?
C69 C70 Cl4 118.10(16) . . ?
C69 C70 C71 122.27(17) . . ?
C71 C70 Cl4 119.63(15) . . ?
C70 C71 H71 120.5 . . ?
C70 C71 C72 119.07(18) . . ?
C72 C71 H71 120.5 . . ?
C67 C72 C81 118.30(17) . . ?
C71 C72 C67 120.94(18) . . ?
C71 C72 C81 120.72(17) . . ?
C74 C73 C68 120.08(18) . . ?
C74 C73 C78 121.2(2) . . ?
C78 C73 C68 118.59(19) . . ?
C73 C74 C79 121.3(2) . . ?
C75 C74 C73 118.0(2) . . ?
C75 C74 C79 120.8(2) . . ?
C74 C75 H75 119.5 . . ?
C76 C75 C74 121.0(3) . . ?
C76 C75 H75 119.5 . . ?
C75 C76 H76 119.9 . . ?
C77 C76 C75 120.2(2) . . ?
C77 C76 H76 119.9 . . ?
C76 C77 H77 119.4 . . ?
C76 C77 C78 121.2(3) . . ?
C78 C77 H77 119.4 . . ?
C73 C78 C80 121.7(2) . . ?
C77 C78 C73 118.4(2) . . ?
C77 C78 C80 119.9(2) . . ?
C74 C79 H79A 109.5 . . ?
C74 C79 H79B 109.5 . . ?
C74 C79 H79C 109.5 . . ?
H79A C79 H79B 109.5 . . ?
H79A C79 H79C 109.5 . . ?
H79B C79 H79C 109.5 . . ?
C78 C80 H80A 109.5 . . ?
C78 C80 H80B 109.5 . . ?
C78 C80 H80C 109.5 . . ?
H80A C80 H80B 109.5 . . ?
H80A C80 H80C 109.5 . . ?
H80B C80 H80C 109.5 . . ?
C82 C81 C72 120.58(19) . . ?
C86 C81 C72 118.8(2) . . ?
C86 C81 C82 120.6(2) . . ?
C81 C82 C87 120.90(19) . . ?
C83 C82 C81 118.9(2) . . ?
C83 C82 C87 120.2(2) . . ?
C82 C83 H83 119.6 . . ?
C84 C83 C82 120.7(2) . . ?
C84 C83 H83 119.6 . . ?
C83 C84 H84 119.9 . . ?
C85 C84 C83 120.1(2) . . ?
C85 C84 H84 119.9 . . ?
C84 C85 H85 119.5 . . ?
C84 C85 C86 121.1(2) . . ?
C86 C85 H85 119.5 . . ?
C81 C86 C88 121.1(2) . . ?
C85 C86 C81 118.5(2) . . ?
C85 C86 C88 120.5(2) . . ?
C82 C87 H87A 109.5 . . ?
C82 C87 H87B 109.5 . . ?
C82 C87 H87C 109.5 . . ?
H87A C87 H87B 109.5 . . ?
H87A C87 H87C 109.5 . . ?
H87B C87 H87C 109.5 . . ?
C86 C88 H88A 109.5 . . ?
C86 C88 H88B 109.5 . . ?
C86 C88 H88C 109.5 . . ?
H88A C88 H88B 109.5 . . ?
H88A C88 H88C 109.5 . . ?
H88B C88 H88C 109.5 . . ?
C111 Fe3 C89 168.30(8) . . ?
C90 C89 Fe3 108.41(13) . . ?
C90 C89 C94 117.50(17) . . ?
C94 C89 Fe3 133.76(15) . . ?
C89 C90 C95 115.80(16) . . ?
C91 C90 C89 122.20(18) . . ?
C91 C90 C95 122.00(18) . . ?
C90 C91 H91 121.0 . . ?
C92 C91 C90 118.09(19) . . ?
C92 C91 H91 121.0 . . ?
C91 C92 Cl5 118.57(16) . . ?
C91 C92 C93 122.37(18) . . ?
C93 C92 Cl5 119.04(16) . . ?
C92 C93 H93 120.6 . . ?
C92 C93 C94 118.75(18) . . ?
C94 C93 H93 120.6 . . ?
C89 C94 C103 118.76(17) . . ?
C93 C94 C89 121.07(19) . . ?
C93 C94 C103 120.10(18) . . ?
C96 C95 C90 118.31(19) . . ?
C100 C95 C90 120.39(19) . . ?
C100 C95 C96 121.2(2) . . ?
C95 C96 C101 121.8(2) . . ?
C97 C96 C95 118.2(3) . . ?
C97 C96 C101 120.1(2) . . ?
C96 C97 H97 119.5 . . ?
C98 C97 C96 120.9(3) . . ?
C98 C97 H97 119.5 . . ?
C97 C98 H98 119.7 . . ?
C99 C98 C97 120.5(2) . . ?
C99 C98 H98 119.7 . . ?
C98 C99 H99 119.6 . . ?
C98 C99 C100 120.8(3) . . ?
C100 C99 H99 119.6 . . ?
C95 C100 C102 121.1(2) . . ?
C99 C100 C95 118.4(2) . . ?
C99 C100 C102 120.5(2) . . ?
C96 C101 H10A 109.5 . . ?
C96 C101 H10B 109.5 . . ?
C96 C101 H10C 109.5 . . ?
H10A C101 H10B 109.5 . . ?
H10A C101 H10C 109.5 . . ?
H10B C101 H10C 109.5 . . ?
C100 C102 H10D 109.5 . . ?
C100 C102 H10E 109.5 . . ?
C100 C102 H10F 109.5 . . ?
H10D C102 H10E 109.5 . . ?
H10D C102 H10F 109.5 . . ?
H10E C102 H10F 109.5 . . ?
C104 C103 C94 118.7(2) . . ?
C104 C103 C108 120.0(2) . . ?
C108 C103 C94 121.24(19) . . ?
C103 C104 C109 120.5(2) . . ?
C105 C104 C103 118.9(2) . . ?
C105 C104 C109 120.6(2) . . ?
C104 C105 H105 119.4 . . ?
C106 C105 C104 121.1(2) . . ?
C106 C105 H105 119.4 . . ?
C105 C106 H106 120.0 . . ?
C105 C106 C107 119.9(2) . . ?
C107 C106 H106 120.0 . . ?
C106 C107 H107 119.7 . . ?
C106 C107 C108 120.7(2) . . ?
C108 C107 H107 119.7 . . ?
C103 C108 C110 120.6(2) . . ?
C107 C108 C103 119.2(2) . . ?
C107 C108 C110 120.2(2) . . ?
C104 C109 H10G 109.5 . . ?
C104 C109 H10H 109.5 . . ?
C104 C109 H10I 109.5 . . ?
H10G C109 H10H 109.5 . . ?
H10G C109 H10I 109.5 . . ?
H10H C109 H10I 109.5 . . ?
C108 C110 H11A 109.5 . . ?
C108 C110 H11B 109.5 . . ?
C108 C110 H11C 109.5 . . ?
H11A C110 H11B 109.5 . . ?
H11A C110 H11C 109.5 . . ?
H11B C110 H11C 109.5 . . ?
C112 C111 Fe3 129.60(13) . . ?
C112 C111 C116 117.66(16) . . ?
C116 C111 Fe3 112.69(13) . . ?
C111 C112 C117 120.40(16) . . ?
C113 C112 C111 121.13(17) . . ?
C113 C112 C117 118.47(16) . . ?
C112 C113 H113 120.4 . . ?
C114 C113 C112 119.23(18) . . ?
C114 C113 H113 120.4 . . ?
C113 C114 Cl6 118.97(15) . . ?
C115 C114 Cl6 119.24(14) . . ?
C115 C114 C113 121.78(17) . . ?
C114 C115 H115 120.8 . . ?
C114 C115 C116 118.38(17) . . ?
C116 C115 H115 120.8 . . ?
C111 C116 C125 117.09(16) . . ?
C115 C116 C111 121.79(17) . . ?
C115 C116 C125 121.10(16) . . ?
C118 C117 C112 120.16(17) . . ?
C118 C117 C122 120.28(17) . . ?
C122 C117 C112 119.54(16) . . ?
C117 C118 C123 120.87(17) . . ?
C119 C118 C117 119.10(18) . . ?
C119 C118 C123 119.98(18) . . ?
C118 C119 H119 119.5 . . ?
C120 C119 C118 120.93(19) . . ?
C120 C119 H119 119.5 . . ?
C119 C120 H120 120.1 . . ?
C121 C120 C119 119.75(19) . . ?
C121 C120 H120 120.1 . . ?
C120 C121 H121 119.6 . . ?
C120 C121 C122 120.75(19) . . ?
C122 C121 H121 119.6 . . ?
C117 C122 C124 121.00(17) . . ?
C121 C122 C117 119.18(18) . . ?
C121 C122 C124 119.80(18) . . ?
C118 C123 H12A 109.5 . . ?
C118 C123 H12B 109.5 . . ?
C118 C123 H12C 109.5 . . ?
H12A C123 H12B 109.5 . . ?
H12A C123 H12C 109.5 . . ?
H12B C123 H12C 109.5 . . ?
C122 C124 H12D 109.5 . . ?
C122 C124 H12E 109.5 . . ?
C122 C124 H12F 109.5 . . ?
H12D C124 H12E 109.5 . . ?
H12D C124 H12F 109.5 . . ?
H12E C124 H12F 109.5 . . ?
C126 C125 C116 120.97(18) . . ?
C130 C125 C116 119.27(19) . . ?
C130 C125 C126 119.73(19) . . ?
C125 C126 C131 120.68(18) . . ?
C127 C126 C125 119.5(2) . . ?
C127 C126 C131 119.8(2) . . ?
C126 C127 H127 119.6 . . ?
C128 C127 C126 120.8(2) . . ?
C128 C127 H127 119.6 . . ?
C127 C128 H128 120.1 . . ?
C129 C128 C127 119.8(2) . . ?
C129 C128 H128 120.1 . . ?
C128 C129 H129 119.3 . . ?
C128 C129 C130 121.5(2) . . ?
C130 C129 H129 119.3 . . ?
C125 C130 C132 121.8(2) . . ?
C129 C130 C125 118.6(2) . . ?
C129 C130 C132 119.4(2) . . ?
C126 C131 H13D 109.5 . . ?
C126 C131 H13E 109.5 . . ?
C126 C131 H13F 109.5 . . ?
H13D C131 H13E 109.5 . . ?
H13D C131 H13F 109.5 . . ?
H13E C131 H13F 109.5 . . ?
C130 C132 H13G 109.5 . . ?
C130 C132 H13H 109.5 . . ?
C130 C132 H13I 109.5 . . ?
H13G C132 H13H 109.5 . . ?
H13G C132 H13I 109.5 . . ?
H13H C132 H13I 109.5 . . ?

loop_
_geom_bond_atom_site_label_1
_geom_bond_atom_site_label_2
_geom_bond_distance
_geom_bond_site_symmetry_2
_geom_bond_publ_flag
Fe1 C1 2.0313(19) . ?
Fe1 C23 2.0300(19) . ?
Cl1 C4 1.7462(19) . ?
Cl2 C26 1.7423(19) . ?
C1 C2 1.409(3) . ?
C1 C6 1.409(3) . ?
C2 C3 1.393(3) . ?
C2 C7 1.496(3) . ?
C3 H3 0.9500 . ?
C3 C4 1.390(3) . ?
C4 C5 1.384(3) . ?
C5 H5 0.9500 . ?
C5 C6 1.389(3) . ?
C6 C15 1.501(3) . ?
C7 C8 1.402(3) . ?
C7 C12 1.406(3) . ?
C8 C9 1.400(3) . ?
C8 C13 1.503(3) . ?
C9 H9 0.9500 . ?
C9 C10 1.375(4) . ?
C10 H10 0.9500 . ?
C10 C11 1.385(4) . ?
C11 H11 0.9500 . ?
C11 C12 1.391(3) . ?
C12 C14 1.506(3) . ?
C13 H13A 0.9800 . ?
C13 H13B 0.9800 . ?
C13 H13C 0.9800 . ?
C14 H14A 0.9800 . ?
C14 H14B 0.9800 . ?
C14 H14C 0.9800 . ?
C15 C16 1.405(3) . ?
C15 C20 1.409(3) . ?
C16 C17 1.405(4) . ?
C16 C21 1.499(4) . ?
C17 H17 0.9500 . ?
C17 C18 1.377(5) . ?
C18 H18 0.9500 . ?
C18 C19 1.374(5) . ?
C19 H19 0.9500 . ?
C19 C20 1.399(3) . ?
C20 C22 1.494(4) . ?
C21 H21A 0.9800 . ?
C21 H21B 0.9800 . ?
C21 H21C 0.9800 . ?
C22 H22A 0.9800 . ?
C22 H22B 0.9800 . ?
C22 H22C 0.9800 . ?
C23 C24 1.411(3) . ?
C23 C28 1.399(3) . ?
C24 C25 1.394(3) . ?
C24 C29 1.493(3) . ?
C25 H25 0.9500 . ?
C25 C26 1.386(3) . ?
C26 C27 1.390(3) . ?
C27 H27 0.9500 . ?
C27 C28 1.399(3) . ?
C28 C37 1.500(2) . ?
C29 C30 1.415(3) . ?
C29 C34 1.409(4) . ?
C30 C31 1.388(4) . ?
C30 C35 1.509(4) . ?
C31 H31 0.9500 . ?
C31 C32 1.378(5) . ?
C32 H32 0.9500 . ?
C32 C33 1.384(5) . ?
C33 H33 0.9500 . ?
C33 C34 1.391(3) . ?
C34 C36 1.508(4) . ?
C35 H35A 0.9800 . ?
C35 H35B 0.9800 . ?
C35 H35C 0.9800 . ?
C36 H36A 0.9800 . ?
C36 H36B 0.9800 . ?
C36 H36C 0.9800 . ?
C37 C38 1.409(3) . ?
C37 C42 1.400(3) . ?
C38 C39 1.385(3) . ?
C38 C43 1.508(3) . ?
C39 H39 0.9500 . ?
C39 C40 1.391(3) . ?
C40 H40 0.9500 . ?
C40 C41 1.388(3) . ?
C41 H41 0.9500 . ?
C41 C42 1.392(3) . ?
C42 C44 1.511(3) . ?
C43 H43A 0.9800 . ?
C43 H43B 0.9800 . ?
C43 H43C 0.9800 . ?
C44 H44A 0.9800 . ?
C44 H44B 0.9800 . ?
C44 H44C 0.9800 . ?
Fe2 C45 2.0229(18) . ?
Fe2 C67 2.0339(19) . ?
Cl3 C48 1.7438(19) . ?
Cl4 C70 1.7457(18) . ?
C45 C46 1.407(3) . ?
C45 C50 1.410(3) . ?
C46 C47 1.396(3) . ?
C46 C51 1.495(2) . ?
C47 H47 0.9500 . ?
C47 C48 1.386(3) . ?
C48 C49 1.390(3) . ?
C49 H49 0.9500 . ?
C49 C50 1.396(3) . ?
C50 C59 1.498(3) . ?
C51 C52 1.401(3) . ?
C51 C56 1.409(3) . ?
C52 C53 1.392(3) . ?
C52 C57 1.510(3) . ?
C53 H53 0.9500 . ?
C53 C54 1.385(3) . ?
C54 H54 0.9500 . ?
C54 C55 1.389(3) . ?
C55 H55 0.9500 . ?
C55 C56 1.390(3) . ?
C56 C58 1.508(3) . ?
C57 H57A 0.9800 . ?
C57 H57B 0.9800 . ?
C57 H57C 0.9800 . ?
C58 H58A 0.9800 . ?
C58 H58B 0.9800 . ?
C58 H58C 0.9800 . ?
C59 C60 1.408(3) . ?
C59 C64 1.409(3) . ?
C60 C61 1.393(3) . ?
C60 C65 1.507(3) . ?
C61 H61 0.9500 . ?
C61 C62 1.379(4) . ?
C62 H62 0.9500 . ?
C62 C63 1.379(4) . ?
C63 H63 0.9500 . ?
C63 C64 1.405(3) . ?
C64 C66 1.510(3) . ?
C65 H65A 0.9800 . ?
C65 H65B 0.9800 . ?
C65 H65C 0.9800 . ?
C66 H66A 0.9800 . ?
C66 H66B 0.9800 . ?
C66 H66C 0.9800 . ?
C67 C68 1.407(3) . ?
C67 C72 1.410(3) . ?
C68 C69 1.389(3) . ?
C68 C73 1.499(3) . ?
C69 H69 0.9500 . ?
C69 C70 1.387(3) . ?
C70 C71 1.387(3) . ?
C71 H71 0.9500 . ?
C71 C72 1.391(3) . ?
C72 C81 1.497(3) . ?
C73 C74 1.404(3) . ?
C73 C78 1.407(3) . ?
C74 C75 1.402(3) . ?
C74 C79 1.499(4) . ?
C75 H75 0.9500 . ?
C75 C76 1.383(5) . ?
C76 H76 0.9500 . ?
C76 C77 1.375(5) . ?
C77 H77 0.9500 . ?
C77 C78 1.391(3) . ?
C78 C80 1.504(4) . ?
C79 H79A 0.9800 . ?
C79 H79B 0.9800 . ?
C79 H79C 0.9800 . ?
C80 H80A 0.9800 . ?
C80 H80B 0.9800 . ?
C80 H80C 0.9800 . ?
C81 C82 1.408(3) . ?
C81 C86 1.405(3) . ?
C82 C83 1.391(3) . ?
C82 C87 1.503(3) . ?
C83 H83 0.9500 . ?
C83 C84 1.385(4) . ?
C84 H84 0.9500 . ?
C84 C85 1.378(4) . ?
C85 H85 0.9500 . ?
C85 C86 1.398(3) . ?
C86 C88 1.505(3) . ?
C87 H87A 0.9800 . ?
C87 H87B 0.9800 . ?
C87 H87C 0.9800 . ?
C88 H88A 0.9800 . ?
C88 H88B 0.9800 . ?
C88 H88C 0.9800 . ?
Fe3 C89 2.0411(19) . ?
Fe3 C111 2.0325(18) . ?
Cl5 C92 1.7476(19) . ?
Cl6 C114 1.7452(19) . ?
C89 C90 1.409(3) . ?
C89 C94 1.411(3) . ?
C90 C91 1.388(3) . ?
C90 C95 1.499(3) . ?
C91 H91 0.9500 . ?
C91 C92 1.385(3) . ?
C92 C93 1.388(3) . ?
C93 H93 0.9500 . ?
C93 C94 1.395(3) . ?
C94 C103 1.496(3) . ?
C95 C96 1.410(3) . ?
C95 C100 1.403(3) . ?
C96 C97 1.396(4) . ?
C96 C101 1.503(4) . ?
C97 H97 0.9500 . ?
C97 C98 1.381(5) . ?
C98 H98 0.9500 . ?
C98 C99 1.380(5) . ?
C99 H99 0.9500 . ?
C99 C100 1.399(3) . ?
C100 C102 1.493(4) . ?
C101 H10A 0.9800 . ?
C101 H10B 0.9800 . ?
C101 H10C 0.9800 . ?
C102 H10D 0.9800 . ?
C102 H10E 0.9800 . ?
C102 H10F 0.9800 . ?
C103 C104 1.400(3) . ?
C103 C108 1.405(3) . ?
C104 C105 1.397(3) . ?
C104 C109 1.509(4) . ?
C105 H105 0.9500 . ?
C105 C106 1.375(4) . ?
C106 H106 0.9500 . ?
C106 C107 1.382(4) . ?
C107 H107 0.9500 . ?
C107 C108 1.394(3) . ?
C108 C110 1.503(3) . ?
C109 H10G 0.9800 . ?
C109 H10H 0.9800 . ?
C109 H10I 0.9800 . ?
C110 H11A 0.9800 . ?
C110 H11B 0.9800 . ?
C110 H11C 0.9800 . ?
C111 C112 1.402(3) . ?
C111 C116 1.412(2) . ?
C112 C113 1.398(3) . ?
C112 C117 1.498(2) . ?
C113 H113 0.9500 . ?
C113 C114 1.386(3) . ?
C114 C115 1.386(3) . ?
C115 H115 0.9500 . ?
C115 C116 1.398(3) . ?
C116 C125 1.494(3) . ?
C117 C118 1.402(3) . ?
C117 C122 1.406(3) . ?
C118 C119 1.390(3) . ?
C118 C123 1.510(3) . ?
C119 H119 0.9500 . ?
C119 C120 1.389(3) . ?
C120 H120 0.9500 . ?
C120 C121 1.387(3) . ?
C121 H121 0.9500 . ?
C121 C122 1.391(3) . ?
C122 C124 1.511(3) . ?
C123 H12A 0.9800 . ?
C123 H12B 0.9800 . ?
C123 H12C 0.9800 . ?
C124 H12D 0.9800 . ?
C124 H12E 0.9800 . ?
C124 H12F 0.9800 . ?
C125 C126 1.413(3) . ?
C125 C130 1.411(3) . ?
C126 C127 1.392(3) . ?
C126 C131 1.504(3) . ?
C127 H127 0.9500 . ?
C127 C128 1.383(4) . ?
C128 H128 0.9500 . ?
C128 C129 1.380(4) . ?
C129 H129 0.9500 . ?
C129 C130 1.399(3) . ?
C130 C132 1.517(3) . ?
C131 H13D 0.9800 . ?
C131 H13E 0.9800 . ?
C131 H13F 0.9800 . ?
C132 H13G 0.9800 . ?
C132 H13H 0.9800 . ?
C132 H13I 0.9800 . ?

loop_
_geom_torsion_atom_site_label_1
_geom_torsion_atom_site_label_2
_geom_torsion_atom_site_label_3
_geom_torsion_atom_site_label_4
_geom_torsion
_geom_torsion_site_symmetry_1
_geom_torsion_site_symmetry_2
_geom_torsion_site_symmetry_3
_geom_torsion_site_symmetry_4
_geom_torsion_publ_flag
Fe1 C1 C2 C3 173.28(15) . . . . ?
Fe1 C1 C2 C7 -4.0(3) . . . . ?
Fe1 C1 C6 C5 -173.93(15) . . . . ?
Fe1 C1 C6 C15 2.7(2) . . . . ?
Fe1 C23 C24 C25 179.58(16) . . . . ?
Fe1 C23 C24 C29 -3.0(2) . . . . ?
Fe1 C23 C28 C27 178.94(14) . . . . ?
Fe1 C23 C28 C37 0.6(3) . . . . ?
Cl1 C4 C5 C6 178.35(14) . . . . ?
Cl2 C26 C27 C28 -179.89(14) . . . . ?
C1 C2 C3 C4 -0.8(3) . . . . ?
C1 C2 C7 C8 84.5(2) . . . . ?
C1 C2 C7 C12 -92.7(2) . . . . ?
C1 C6 C15 C16 78.6(2) . . . . ?
C1 C6 C15 C20 -97.9(2) . . . . ?
C2 C1 C6 C5 0.3(3) . . . . ?
C2 C1 C6 C15 176.85(17) . . . . ?
C2 C3 C4 Cl1 -177.74(15) . . . . ?
C2 C3 C4 C5 0.6(3) . . . . ?
C2 C7 C8 C9 -174.72(18) . . . . ?
C2 C7 C8 C13 6.1(3) . . . . ?
C2 C7 C12 C11 174.91(18) . . . . ?
C2 C7 C12 C14 -5.3(3) . . . . ?
C3 C2 C7 C8 -92.8(2) . . . . ?
C3 C2 C7 C12 90.0(2) . . . . ?
C3 C4 C5 C6 0.0(3) . . . . ?
C4 C5 C6 C1 -0.4(3) . . . . ?
C4 C5 C6 C15 -176.87(18) . . . . ?
C5 C6 C15 C16 -104.8(2) . . . . ?
C5 C6 C15 C20 78.7(3) . . . . ?
C6 C1 C2 C3 0.4(3) . . . . ?
C6 C1 C2 C7 -176.94(17) . . . . ?
C6 C15 C16 C17 -174.9(2) . . . . ?
C6 C15 C16 C21 6.6(3) . . . . ?
C6 C15 C20 C19 176.7(2) . . . . ?
C6 C15 C20 C22 -3.7(3) . . . . ?
C7 C2 C3 C4 176.45(18) . . . . ?
C7 C8 C9 C10 -0.7(3) . . . . ?
C8 C7 C12 C11 -2.2(3) . . . . ?
C8 C7 C12 C14 177.63(19) . . . . ?
C8 C9 C10 C11 -1.2(3) . . . . ?
C9 C10 C11 C12 1.5(3) . . . . ?
C10 C11 C12 C7 0.2(3) . . . . ?
C10 C11 C12 C14 -179.6(2) . . . . ?
C12 C7 C8 C9 2.4(3) . . . . ?
C12 C7 C8 C13 -176.75(19) . . . . ?
C13 C8 C9 C10 178.5(2) . . . . ?
C15 C16 C17 C18 -2.1(4) . . . . ?
C16 C15 C20 C19 0.3(3) . . . . ?
C16 C15 C20 C22 179.8(2) . . . . ?
C16 C17 C18 C19 0.8(4) . . . . ?
C17 C18 C19 C20 1.1(4) . . . . ?
C18 C19 C20 C15 -1.6(4) . . . . ?
C18 C19 C20 C22 178.9(3) . . . . ?
C20 C15 C16 C17 1.5(3) . . . . ?
C20 C15 C16 C21 -177.0(2) . . . . ?
C21 C16 C17 C18 176.4(3) . . . . ?
C23 C24 C25 C26 1.7(3) . . . . ?
C23 C24 C29 C30 -70.9(3) . . . . ?
C23 C24 C29 C34 107.1(2) . . . . ?
C23 C28 C37 C38 -105.1(2) . . . . ?
C23 C28 C37 C42 76.5(2) . . . . ?
C24 C23 C28 C27 -0.4(3) . . . . ?
C24 C23 C28 C37 -178.81(17) . . . . ?
C24 C25 C26 Cl2 178.56(15) . . . . ?
C24 C25 C26 C27 -1.0(3) . . . . ?
C24 C29 C30 C31 176.1(2) . . . . ?
C24 C29 C30 C35 -6.5(3) . . . . ?
C24 C29 C34 C33 -176.9(2) . . . . ?
C24 C29 C34 C36 2.9(3) . . . . ?
C25 C24 C29 C30 106.6(2) . . . . ?
C25 C24 C29 C34 -75.5(3) . . . . ?
C25 C26 C27 C28 -0.3(3) . . . . ?
C26 C27 C28 C23 1.1(3) . . . . ?
C26 C27 C28 C37 179.48(17) . . . . ?
C27 C28 C37 C38 76.5(2) . . . . ?
C27 C28 C37 C42 -101.9(2) . . . . ?
C28 C23 C24 C25 -1.0(3) . . . . ?
C28 C23 C24 C29 176.47(18) . . . . ?
C28 C37 C38 C39 -179.41(18) . . . . ?
C28 C37 C38 C43 -0.7(3) . . . . ?
C28 C37 C42 C41 178.48(18) . . . . ?
C28 C37 C42 C44 0.2(3) . . . . ?
C29 C24 C25 C26 -175.7(2) . . . . ?
C29 C30 C31 C32 1.1(4) . . . . ?
C30 C29 C34 C33 1.0(3) . . . . ?
C30 C29 C34 C36 -179.2(2) . . . . ?
C30 C31 C32 C33 0.6(4) . . . . ?
C31 C32 C33 C34 -1.5(4) . . . . ?
C32 C33 C34 C29 0.7(4) . . . . ?
C32 C33 C34 C36 -179.1(3) . . . . ?
C34 C29 C30 C31 -1.9(3) . . . . ?
C34 C29 C30 C35 175.6(2) . . . . ?
C35 C30 C31 C32 -176.4(2) . . . . ?
C37 C38 C39 C40 1.4(3) . . . . ?
C38 C37 C42 C41 0.2(3) . . . . ?
C38 C37 C42 C44 -178.10(18) . . . . ?
C38 C39 C40 C41 -0.9(3) . . . . ?
C39 C40 C41 C42 -0.1(3) . . . . ?
C40 C41 C42 C37 0.4(3) . . . . ?
C40 C41 C42 C44 178.7(2) . . . . ?
C42 C37 C38 C39 -1.1(3) . . . . ?
C42 C37 C38 C43 177.60(18) . . . . ?
C43 C38 C39 C40 -177.2(2) . . . . ?
Fe2 C45 C46 C47 175.80(14) . . . . ?
Fe2 C45 C46 C51 -4.5(3) . . . . ?
Fe2 C45 C50 C49 -177.70(15) . . . . ?
Fe2 C45 C50 C59 1.8(2) . . . . ?
Fe2 C67 C68 C69 -175.93(15) . . . . ?
Fe2 C67 C68 C73 2.9(2) . . . . ?
Fe2 C67 C72 C71 175.61(16) . . . . ?
Fe2 C67 C72 C81 -2.2(3) . . . . ?
Cl3 C48 C49 C50 178.16(15) . . . . ?
Cl4 C70 C71 C72 -178.64(15) . . . . ?
C45 C46 C47 C48 1.7(3) . . . . ?
C45 C46 C51 C52 80.5(2) . . . . ?
C45 C46 C51 C56 -102.0(2) . . . . ?
C45 C50 C59 C60 108.3(2) . . . . ?
C45 C50 C59 C64 -70.3(2) . . . . ?
C46 C45 C50 C49 -0.1(3) . . . . ?
C46 C45 C50 C59 179.41(17) . . . . ?
C46 C47 C48 Cl3 -179.84(15) . . . . ?
C46 C47 C48 C49 0.0(3) . . . . ?
C46 C51 C52 C53 177.49(18) . . . . ?
C46 C51 C52 C57 -0.4(3) . . . . ?
C46 C51 C56 C55 -177.66(17) . . . . ?
C46 C51 C56 C58 0.4(3) . . . . ?
C47 C46 C51 C52 -99.7(2) . . . . ?
C47 C46 C51 C56 77.8(2) . . . . ?
C47 C48 C49 C50 -1.7(3) . . . . ?
C48 C49 C50 C45 1.7(3) . . . . ?
C48 C49 C50 C59 -177.79(18) . . . . ?
C49 C50 C59 C60 -72.2(3) . . . . ?
C49 C50 C59 C64 109.3(2) . . . . ?
C50 C45 C46 C47 -1.6(3) . . . . ?
C50 C45 C46 C51 178.12(17) . . . . ?
C50 C59 C60 C61 -177.15(19) . . . . ?
C50 C59 C60 C65 3.1(3) . . . . ?
C50 C59 C64 C63 176.53(18) . . . . ?
C50 C59 C64 C66 -6.3(3) . . . . ?
C51 C46 C47 C48 -178.05(18) . . . . ?
C51 C52 C53 C54 -0.2(3) . . . . ?
C52 C51 C56 C55 -0.2(3) . . . . ?
C52 C51 C56 C58 177.86(19) . . . . ?
C52 C53 C54 C55 0.5(3) . . . . ?
C53 C54 C55 C56 -0.6(3) . . . . ?
C54 C55 C56 C51 0.5(3) . . . . ?
C54 C55 C56 C58 -177.59(19) . . . . ?
C56 C51 C52 C53 0.0(3) . . . . ?
C56 C51 C52 C57 -177.85(18) . . . . ?
C57 C52 C53 C54 177.7(2) . . . . ?
C59 C60 C61 C62 0.2(3) . . . . ?
C60 C59 C64 C63 -2.0(3) . . . . ?
C60 C59 C64 C66 175.13(19) . . . . ?
C60 C61 C62 C63 -1.1(4) . . . . ?
C61 C62 C63 C64 0.4(4) . . . . ?
C62 C63 C64 C59 1.1(3) . . . . ?
C62 C63 C64 C66 -176.0(2) . . . . ?
C64 C59 C60 C61 1.4(3) . . . . ?
C64 C59 C60 C65 -178.42(19) . . . . ?
C65 C60 C61 C62 180.0(2) . . . . ?
C67 C68 C69 C70 -1.0(3) . . . . ?
C67 C68 C73 C74 -96.1(2) . . . . ?
C67 C68 C73 C78 79.8(2) . . . . ?
C67 C72 C81 C82 -89.2(2) . . . . ?
C67 C72 C81 C86 87.9(2) . . . . ?
C68 C67 C72 C71 0.8(3) . . . . ?
C68 C67 C72 C81 -176.99(18) . . . . ?
C68 C69 C70 Cl4 179.68(14) . . . . ?
C68 C69 C70 C71 0.7(3) . . . . ?
C68 C73 C74 C75 175.13(19) . . . . ?
C68 C73 C74 C79 -5.2(3) . . . . ?
C68 C73 C78 C77 -174.2(2) . . . . ?
C68 C73 C78 C80 6.3(3) . . . . ?
C69 C68 C73 C74 82.8(2) . . . . ?
C69 C68 C73 C78 -101.3(2) . . . . ?
C69 C70 C71 C72 0.3(3) . . . . ?
C70 C71 C72 C67 -1.1(3) . . . . ?
C70 C71 C72 C81 176.68(18) . . . . ?
C71 C72 C81 C82 92.9(2) . . . . ?
C71 C72 C81 C86 -89.9(2) . . . . ?
C72 C67 C68 C69 0.2(3) . . . . ?
C72 C67 C68 C73 179.07(17) . . . . ?
C72 C81 C82 C83 175.06(18) . . . . ?
C72 C81 C82 C87 -5.0(3) . . . . ?
C72 C81 C86 C85 -174.98(18) . . . . ?
C72 C81 C86 C88 4.8(3) . . . . ?
C73 C68 C69 C70 -179.76(18) . . . . ?
C73 C74 C75 C76 -0.4(3) . . . . ?
C74 C73 C78 C77 1.7(3) . . . . ?
C74 C73 C78 C80 -177.8(2) . . . . ?
C74 C75 C76 C77 0.5(4) . . . . ?
C75 C76 C77 C78 0.5(4) . . . . ?
C76 C77 C78 C73 -1.6(4) . . . . ?
C76 C77 C78 C80 177.9(2) . . . . ?
C78 C73 C74 C75 -0.7(3) . . . . ?
C78 C73 C74 C79 178.9(2) . . . . ?
C79 C74 C75 C76 179.9(2) . . . . ?
C81 C82 C83 C84 0.0(3) . . . . ?
C82 C81 C86 C85 2.2(3) . . . . ?
C82 C81 C86 C88 -178.05(19) . . . . ?
C82 C83 C84 C85 2.0(3) . . . . ?
C83 C84 C85 C86 -1.9(3) . . . . ?
C84 C85 C86 C81 -0.2(3) . . . . ?
C84 C85 C86 C88 -180.0(2) . . . . ?
C86 C81 C82 C83 -2.1(3) . . . . ?
C86 C81 C82 C87 177.90(19) . . . . ?
C87 C82 C83 C84 180.0(2) . . . . ?
Fe3 C89 C90 C91 -173.25(15) . . . . ?
Fe3 C89 C90 C95 5.5(2) . . . . ?
Fe3 C89 C94 C93 172.86(16) . . . . ?
Fe3 C89 C94 C103 -4.0(3) . . . . ?
Fe3 C111 C112 C113 176.19(14) . . . . ?
Fe3 C111 C112 C117 -3.0(3) . . . . ?
Fe3 C111 C116 C115 -178.20(14) . . . . ?
Fe3 C111 C116 C125 0.2(2) . . . . ?
Cl5 C92 C93 C94 -177.51(15) . . . . ?
Cl6 C114 C115 C116 177.83(14) . . . . ?
C89 C90 C91 C92 -1.4(3) . . . . ?
C89 C90 C95 C96 76.7(2) . . . . ?
C89 C90 C95 C100 -99.9(2) . . . . ?
C89 C94 C103 C104 83.6(2) . . . . ?
C89 C94 C103 C108 -94.0(2) . . . . ?
C90 C89 C94 C93 0.3(3) . . . . ?
C90 C89 C94 C103 -176.55(18) . . . . ?
C90 C91 C92 Cl5 178.86(15) . . . . ?
C90 C91 C92 C93 0.3(3) . . . . ?
C90 C95 C96 C97 -174.7(2) . . . . ?
C90 C95 C96 C101 6.2(3) . . . . ?
C90 C95 C100 C99 175.74(19) . . . . ?
C90 C95 C100 C102 -4.7(3) . . . . ?
C91 C90 C95 C96 -104.5(2) . . . . ?
C91 C90 C95 C100 78.9(3) . . . . ?
C91 C92 C93 C94 1.0(3) . . . . ?
C92 C93 C94 C89 -1.3(3) . . . . ?
C92 C93 C94 C103 175.51(19) . . . . ?
C93 C94 C103 C104 -93.3(2) . . . . ?
C93 C94 C103 C108 89.1(2) . . . . ?
C94 C89 C90 C91 1.1(3) . . . . ?
C94 C89 C90 C95 179.83(17) . . . . ?
C94 C103 C104 C105 -175.10(18) . . . . ?
C94 C103 C104 C109 6.0(3) . . . . ?
C94 C103 C108 C107 175.65(18) . . . . ?
C94 C103 C108 C110 -4.6(3) . . . . ?
C95 C90 C91 C92 179.91(18) . . . . ?
C95 C96 C97 C98 -1.7(4) . . . . ?
C96 C95 C100 C99 -0.7(3) . . . . ?
C96 C95 C100 C102 178.9(2) . . . . ?
C96 C97 C98 C99 0.5(4) . . . . ?
C97 C98 C99 C100 0.7(4) . . . . ?
C98 C99 C100 C95 -0.6(4) . . . . ?
C98 C99 C100 C102 179.8(3) . . . . ?
C100 C95 C96 C97 1.8(3) . . . . ?
C100 C95 C96 C101 -177.3(2) . . . . ?
C101 C96 C97 C98 177.4(3) . . . . ?
C103 C104 C105 C106 -1.0(3) . . . . ?
C104 C103 C108 C107 -1.9(3) . . . . ?
C104 C103 C108 C110 177.84(19) . . . . ?
C104 C105 C106 C107 -1.1(4) . . . . ?
C105 C106 C107 C108 1.7(3) . . . . ?
C106 C107 C108 C103 -0.2(3) . . . . ?
C106 C107 C108 C110 -180.0(2) . . . . ?
C108 C103 C104 C105 2.5(3) . . . . ?
C108 C103 C104 C109 -176.37(19) . . . . ?
C109 C104 C105 C106 177.9(2) . . . . ?
C111 C112 C113 C114 1.5(3) . . . . ?
C111 C112 C117 C118 77.2(2) . . . . ?
C111 C112 C117 C122 -104.3(2) . . . . ?
C111 C116 C125 C126 111.0(2) . . . . ?
C111 C116 C125 C130 -66.9(2) . . . . ?
C112 C111 C116 C115 -0.4(3) . . . . ?
C112 C111 C116 C125 177.99(17) . . . . ?
C112 C113 C114 Cl6 -179.36(14) . . . . ?
C112 C113 C114 C115 -0.3(3) . . . . ?
C112 C117 C118 C119 179.20(18) . . . . ?
C112 C117 C118 C123 1.7(3) . . . . ?
C112 C117 C122 C121 -179.18(17) . . . . ?
C112 C117 C122 C124 -0.8(3) . . . . ?
C113 C112 C117 C118 -102.0(2) . . . . ?
C113 C112 C117 C122 76.5(2) . . . . ?
C113 C114 C115 C116 -1.2(3) . . . . ?
C114 C115 C116 C111 1.6(3) . . . . ?
C114 C115 C116 C125 -176.73(18) . . . . ?
C115 C116 C125 C126 -70.6(2) . . . . ?
C115 C116 C125 C130 111.5(2) . . . . ?
C116 C111 C112 C113 -1.2(3) . . . . ?
C116 C111 C112 C117 179.66(16) . . . . ?
C116 C125 C126 C127 -176.19(18) . . . . ?
C116 C125 C126 C131 3.7(3) . . . . ?
C116 C125 C130 C129 175.28(18) . . . . ?
C116 C125 C130 C132 -8.7(3) . . . . ?
C117 C112 C113 C114 -179.29(17) . . . . ?
C117 C118 C119 C120 -0.4(3) . . . . ?
C118 C117 C122 C121 -0.7(3) . . . . ?
C118 C117 C122 C124 177.74(18) . . . . ?
C118 C119 C120 C121 0.0(3) . . . . ?
C119 C120 C121 C122 0.0(3) . . . . ?
C120 C121 C122 C117 0.3(3) . . . . ?
C120 C121 C122 C124 -178.1(2) . . . . ?
C122 C117 C118 C119 0.7(3) . . . . ?
C122 C117 C118 C123 -176.81(18) . . . . ?
C123 C118 C119 C120 177.2(2) . . . . ?
C125 C126 C127 C128 0.3(3) . . . . ?
C126 C125 C130 C129 -2.6(3) . . . . ?
C126 C125 C130 C132 173.45(19) . . . . ?
C126 C127 C128 C129 -1.2(4) . . . . ?
C127 C128 C129 C130 0.2(4) . . . . ?
C128 C129 C130 C125 1.7(3) . . . . ?
C128 C129 C130 C132 -174.4(2) . . . . ?
C130 C125 C126 C127 1.6(3) . . . . ?
C130 C125 C126 C131 -178.46(19) . . . . ?
C131 C126 C127 C128 -179.6(2) . . . . ?

loop_
_exptl_oxdiff_crystal_face_indexfrac_h
_exptl_oxdiff_crystal_face_indexfrac_k
_exptl_oxdiff_crystal_face_indexfrac_l
_exptl_oxdiff_crystal_face_x
_exptl_oxdiff_crystal_face_y
_exptl_oxdiff_crystal_face_z
11.0188 -2.9530 -11.0156 0.0195 0.2445 0.9762
-11.0156 1.9529 11.0110 -0.0889 -0.2104 -0.9645
-6.9950 2.0187 -12.9898 -0.2146 -0.9165 0.3525
2.0419 -11.9902 -3.0552 -0.8023 0.3979 0.3601
6.0403 -9.9679 -9.0467 -0.6014 0.3055 0.7764
-0.9590 -13.0080 1.9408 -0.9130 0.4691 0.0177
6.0131 -7.0162 10.9671 -0.1846 0.9608 -0.2334
11.0248 -7.9827 0.9616 -0.2026 0.8700 0.4497
-11.0240 7.9851 -1.9616 0.1922 -0.9079 -0.4010
13.0016 -1.9881 4.9887 0.3180 0.9182 0.2583
-12.0008 1.9924 -5.9889 -0.2973 -0.9053 -0.1727
6.9917 -1.0186 12.9943 0.2840 0.8824 -0.3642
10.9715 8.0165 2.0347 0.9188 0.3613 0.2140
2.9641 7.9797 11.0361 0.7636 0.2959 -0.5192
6.9632 8.9945 8.0400 0.9263 0.3513 -0.2374
11.0099 0.0497 -12.0019 0.2174 0.1042 0.9898
-2.9632 -7.9772 -12.0361 -0.7740 -0.3338 0.5680
4.9595 12.0081 1.0540 0.9994 -0.1181 -0.0049
-0.0454 11.9842 7.0548 0.9063 -0.1447 -0.4815
6.9670 11.0239 -3.9510 0.9401 -0.1718 0.3241
9.9968 4.0482 -11.9835 0.4640 -0.0833 0.9063
-1.9562 -11.9928 -5.0545 -0.9477 0.1189 0.3103
-3.9587 -12.0038 -2.0541 -0.9787 0.1310 0.0905
-2.0291 11.0168 -7.9495 0.6182 -0.7805 0.1877
-0.0250 10.0229 -8.9544 0.6006 -0.6827 0.3218
-6.0358 10.9899 0.0512 0.5771 -0.6806 -0.3495
-4.9721 -4.9782 -13.0221 -0.6384 -0.5758 0.5080
-10.9779 -5.0065 -6.0210 -0.7522 -0.6154 -0.0541
-6.9737 -4.9868 -11.0217 -0.6798 -0.6016 0.3369
-4.9624 -8.9884 -9.0403 -0.8745 -0.2875 0.3598
-9.9674 -9.0123 -3.0394 -0.9676 -0.3142 -0.1167
9.0352 -8.9671 -7.0427 -0.4177 0.4995 0.7777
6.0358 -10.9899 -0.0512 -0.5771 0.6806 0.3495
3.0349 -12.0077 4.9447 -0.6878 0.7518 0.0070
-0.9767 -10.0296 10.9546 -0.6109 0.7076 -0.4561
4.9706 11.0299 -7.9506 0.8361 -0.4249 0.4454
-2.0427 11.9877 4.0552 0.8127 -0.3600 -0.4089
0.9582 13.0056 -0.9408 0.9235 -0.4312 -0.0664
5.9697 11.0293 -6.9508 0.8777 -0.3362 0.4335
